data_4065881
loop_
_publ_author_name
'Ito, Masato'
'Endo, Yoshinori'
'Tejima, Noriko'
'Ikariya, Takao'

_publ_section_title
;
 Bifunctional Triflylamide-Tethered Cp&#x2032;Rh and Cp&#x2032;Ir
 Complexes: A New Entry for Asymmetric Hydrogenation Catalysts
;
_journal_issue 11
_journal_name_full Organometallics
_journal_page_first 2397
_journal_paper_doi 10.1021/om1001809
_journal_volume 29
_journal_year 2010
_chemical_absolute_configuration 'CHOOSE rm ad rmad syn or unk'
_chemical_formula_moiety 'C29 H37 Cl2 F3 Ir N3 O4 S2 '
_chemical_formula_sum 'C29 H37 Cl2 F3 Ir N3 O4 S2'
_chemical_formula_weight 875.87
_space_group_IT_number 4
_symmetry_cell_setting monoclinic
_symmetry_Int_Tables_number 4
_symmetry_space_group_name_Hall 'P 2yb'
_symmetry_space_group_name_H-M 'P 1 21 1'
_cell_angle_alpha 90.0000
_cell_angle_beta 105.997(3)
_cell_angle_gamma 90.0000
_cell_formula_units_Z 6
_cell_length_a 17.713(5)
_cell_length_b 15.819(4)
_cell_length_c 18.844(5)
_cell_measurement_reflns_used 22110
_cell_measurement_temperature 193.1
_cell_measurement_theta_max 27.5
_cell_measurement_theta_min 3.1
_cell_volume 5076(2)
_computing_cell_refinement CrystalClear
_computing_data_collection CrystalClear
_computing_data_reduction CrystalStructure
_computing_publication_material 'CrystalStructure 3.8'
_computing_structure_refinement CRYSTALS
_computing_structure_solution SIR92
_diffrn_ambient_temperature 193
_diffrn_detector_area_resol_mean 7.31
_diffrn_measured_fraction_theta_full 0.988
_diffrn_measured_fraction_theta_max 0.990
_diffrn_measurement_device_type 'Rigaku Saturn'
_diffrn_measurement_method \w
_diffrn_radiation_type 'Mo K\a'
_diffrn_radiation_wavelength 0.71070
_diffrn_reflns_av_R_equivalents 0.079
_diffrn_reflns_limit_h_max 21
_diffrn_reflns_limit_h_min -23
_diffrn_reflns_limit_k_max 20
_diffrn_reflns_limit_k_min -20
_diffrn_reflns_limit_l_max 24
_diffrn_reflns_limit_l_min -20
_diffrn_reflns_number 40826
_diffrn_reflns_theta_full 27.50
_diffrn_reflns_theta_max 27.48
_exptl_absorpt_coefficient_mu 4.292
_exptl_absorpt_correction_T_max 0.180
_exptl_absorpt_correction_T_min 0.086
_exptl_absorpt_correction_type multi-scan
_exptl_absorpt_process_details 'Jacobson, R. (1998) Private communication'
_exptl_crystal_colour orange
_exptl_crystal_density_diffrn 1.719
_exptl_crystal_density_method 'not measured'
_exptl_crystal_description block
_exptl_crystal_F_000 2604.00
_exptl_crystal_size_max 0.50
_exptl_crystal_size_mid 0.40
_exptl_crystal_size_min 0.40
_refine_diff_density_max 7.70
_refine_diff_density_min -3.17
_refine_ls_abs_structure_details 'Flack, H. D. (1983), Acta Cryst. A39, 876-881.  10506 Friedel Pairs'
_refine_ls_abs_structure_Flack 0.023(5)
_refine_ls_extinction_method none
_refine_ls_goodness_of_fit_ref 1.000
_refine_ls_hydrogen_treatment refall
_refine_ls_number_parameters 1301
_refine_ls_number_reflns 22438
_refine_ls_R_factor_gt 0.0457
_refine_ls_shift/su_max 0.0003
_refine_ls_structure_factor_coef Fsqd
_refine_ls_weighting_details 'w = 1/[0.7290\s(Fo^2^)]/(4Fo^2^)'
_refine_ls_weighting_scheme calc
_refine_ls_wR_factor_ref 0.1089
_reflns_number_gt 19283
_reflns_number_total 22438
_reflns_threshold_expression F^2^>2.0\s(F^2^)
_cod_data_source_file om1001809_si_002.cif
_cod_data_source_block '__Ir6b'
_cod_original_cell_volume 5075(2)
_cod_original_formula_sum 'C29 H37 Cl2 F3 Ir N3 O4 S2 '
_cod_database_code 4065881

loop_
_symmetry_equiv_pos_site_id
_symmetry_equiv_pos_as_xyz
1 +X,+Y,+Z
2 -X,1/2+Y,-Z

loop_
_atom_site_label
_atom_site_type_symbol
_atom_site_fract_x
_atom_site_fract_y
_atom_site_fract_z
_atom_site_U_iso_or_equiv
_atom_site_adp_type
_atom_site_occupancy
_atom_site_symmetry_multiplicity
_atom_site_calc_flag
_atom_site_refinement_flags
Ir(1) Ir 0.35027(2) 0.29541(5) 0.21962(2) 0.01421(7) Uani 1.00 1 d .
Ir(2) Ir 0.09308(2) 0.59804(5) 0.85398(2) 0.01363(7) Uani 1.00 1 d .
Ir(3) Ir 0.81514(2) 0.35472(5) 0.47743(2) 0.01935(7) Uani 1.00 1 d .
Cl(1) Cl 0.2411(2) 0.4537(2) 0.6262(2) 0.0647(10) Uani 1.00 1 d .
Cl(2) Cl 0.1661(2) 0.4096(2) 0.4750(2) 0.0708(12) Uani 1.00 1 d .
Cl(3) Cl -0.0546(2) 0.4711(2) 0.1854(2) 0.0607(10) Uani 1.00 1 d .
Cl(4) Cl 0.07195(19) 0.5166(2) 0.31846(19) 0.0513(8) Uani 1.00 1 d .
Cl(5) Cl 0.6598(2) 0.3849(3) -0.0269(2) 0.0875(14) Uani 1.00 1 d .
Cl(6) Cl 0.7002(4) 0.5257(5) 0.0735(7) 0.205(4) Uani 1.00 1 d .
S(1) S 0.52332(13) 0.25249(16) 0.18257(16) 0.0296(6) Uani 1.00 1 d .
S(2) S 0.47615(12) 0.31485(14) 0.38528(12) 0.0203(4) Uani 1.00 1 d .
S(3) S 0.03469(12) 0.50778(14) 0.99318(12) 0.0192(4) Uani 1.00 1 d .
S(4) S 0.25517(11) 0.57992(13) 0.99282(11) 0.0180(4) Uani 1.00 1 d .
S(5) S 0.82457(13) 0.56201(14) 0.52694(13) 0.0241(5) Uani 1.00 1 d .
S(6) S 0.94194(12) 0.35549(16) 0.64188(13) 0.0257(5) Uani 1.00 1 d .
F(1) F 0.4976(3) 0.1412(4) 0.0737(3) 0.0453(19) Uani 1.00 1 d .
F(2) F 0.5494(4) 0.2575(5) 0.0511(4) 0.061(2) Uani 1.00 1 d .
F(3) F 0.4266(4) 0.2538(6) 0.0478(3) 0.064(2) Uani 1.00 1 d .
F(4) F -0.0917(3) 0.4774(4) 0.8837(3) 0.0501(19) Uani 1.00 1 d .
F(5) F -0.1141(3) 0.5475(4) 0.9745(4) 0.050(2) Uani 1.00 1 d .
F(6) F -0.0905(3) 0.4123(4) 0.9840(4) 0.0483(19) Uani 1.00 1 d .
F(7) F 0.7909(4) 0.6601(4) 0.4082(4) 0.051(2) Uani 1.00 1 d .
F(8) F 0.7000(3) 0.5679(5) 0.4103(4) 0.055(2) Uani 1.00 1 d .
F(9) F 0.7160(4) 0.6803(4) 0.4786(4) 0.057(2) Uani 1.00 1 d .
O(1) O 0.5293(4) 0.3426(4) 0.1787(5) 0.049(2) Uani 1.00 1 d .
O(2) O 0.5939(3) 0.2041(4) 0.2114(4) 0.0367(19) Uani 1.00 1 d .
O(3) O 0.4672(3) 0.2253(4) 0.3766(3) 0.0257(16) Uani 1.00 1 d .
O(4) O 0.5559(3) 0.3492(4) 0.4020(3) 0.0298(16) Uani 1.00 1 d .
O(5) O 0.0688(3) 0.4311(4) 0.9721(3) 0.0259(16) Uani 1.00 1 d .
O(6) O 0.0430(4) 0.5203(4) 1.0699(3) 0.0305(18) Uani 1.00 1 d .
O(7) O 0.2178(3) 0.6529(4) 1.0136(3) 0.0259(16) Uani 1.00 1 d .
O(8) O 0.2741(3) 0.5108(4) 1.0459(3) 0.0276(16) Uani 1.00 1 d .
O(9) O 0.7748(4) 0.5351(4) 0.5705(4) 0.0348(19) Uani 1.00 1 d .
O(10) O 0.8818(4) 0.6272(4) 0.5557(4) 0.040(2) Uani 1.00 1 d .
O(11) O 0.9898(3) 0.3741(4) 0.5946(4) 0.0326(18) Uani 1.00 1 d .
O(12) O 0.9457(3) 0.4135(4) 0.7016(3) 0.0300(17) Uani 1.00 1 d .
N(1) N 0.4530(3) 0.2256(4) 0.2107(4) 0.0233(18) Uani 1.00 1 d .
N(2) N 0.3829(4) 0.4080(4) 0.1717(4) 0.0222(18) Uani 1.00 1 d .
N(3) N 0.4208(3) 0.3608(4) 0.3135(4) 0.0199(16) Uani 1.00 1 d .
N(4) N 0.0534(3) 0.5863(5) 0.9515(4) 0.0231(18) Uani 1.00 1 d .
N(5) N 0.0796(3) 0.4658(4) 0.8320(3) 0.0149(15) Uani 1.00 1 d .
N(6) N 0.2039(3) 0.5473(4) 0.9141(4) 0.0172(16) Uani 1.00 1 d .
N(7) N 0.8546(4) 0.4853(4) 0.4916(5) 0.028(2) Uani 1.00 1 d .
N(8) N 0.7136(3) 0.3831(4) 0.5105(3) 0.0177(16) Uani 1.00 1 d .
N(9) N 0.8529(4) 0.3377(4) 0.5956(4) 0.0246(19) Uani 1.00 1 d .
C(1) C 0.2793(5) 0.1804(5) 0.1947(5) 0.026(2) Uani 1.00 1 d .
C(2) C 0.2734(5) 0.2143(6) 0.2637(5) 0.025(2) Uani 1.00 1 d .
C(3) C 0.2422(4) 0.2996(6) 0.2498(4) 0.0199(18) Uani 1.00 1 d .
C(4) C 0.2266(4) 0.3160(5) 0.1723(5) 0.026(2) Uani 1.00 1 d .
C(5) C 0.2499(5) 0.2426(6) 0.1391(5) 0.026(2) Uani 1.00 1 d .
C(6) C 0.2915(6) 0.1705(8) 0.3366(6) 0.041(3) Uani 1.00 1 d .
C(7) C 0.2199(5) 0.3544(7) 0.3050(7) 0.041(3) Uani 1.00 1 d .
C(8) C 0.1889(5) 0.3925(7) 0.1319(8) 0.049(3) Uani 1.00 1 d .
C(9) C 0.2402(5) 0.2276(11) 0.0569(5) 0.054(3) Uani 1.00 1 d .
C(10) C 0.3061(6) 0.0917(7) 0.1869(7) 0.043(3) Uani 1.00 1 d .
C(11) C 0.3863(6) 0.0851(7) 0.1707(7) 0.043(3) Uani 1.00 1 d .
C(12) C 0.4503(5) 0.1356(6) 0.2277(5) 0.028(2) Uani 1.00 1 d .
C(13) C 0.4983(6) 0.2224(8) 0.0829(7) 0.050(3) Uani 1.00 1 d .
C(14) C 0.3955(4) 0.4794(5) 0.2264(5) 0.022(2) Uani 1.00 1 d .
C(15) C 0.4473(4) 0.4478(5) 0.3016(4) 0.020(2) Uani 1.00 1 d .
C(16) C 0.4422(5) 0.3407(6) 0.4626(5) 0.030(2) Uani 1.00 1 d .
C(17) C 0.4299(5) 0.5559(6) 0.2005(5) 0.027(2) Uani 1.00 1 d .
C(18) C 0.3914(9) 0.6328(6) 0.1932(6) 0.044(3) Uani 1.00 1 d .
C(19) C 0.4249(9) 0.7070(6) 0.1720(6) 0.051(3) Uani 1.00 1 d .
C(20) C 0.4958(9) 0.7018(7) 0.1575(7) 0.055(4) Uani 1.00 1 d .
C(21) C 0.5351(8) 0.6263(9) 0.1650(7) 0.060(4) Uani 1.00 1 d .
C(22) C 0.5030(6) 0.5523(7) 0.1844(6) 0.040(3) Uani 1.00 1 d .
C(23) C 0.4423(4) 0.5094(5) 0.3624(5) 0.023(2) Uani 1.00 1 d .
C(24) C 0.3721(4) 0.5240(6) 0.3817(6) 0.029(2) Uani 1.00 1 d .
C(25) C 0.3706(5) 0.5727(6) 0.4401(6) 0.034(2) Uani 1.00 1 d .
C(26) C 0.4370(5) 0.6122(6) 0.4822(5) 0.033(2) Uani 1.00 1 d .
C(27) C 0.5074(5) 0.6012(6) 0.4640(5) 0.036(2) Uani 1.00 1 d .
C(28) C 0.5103(5) 0.5507(5) 0.4030(5) 0.029(2) Uani 1.00 1 d .
C(29) C 0.0353(5) 0.7207(5) 0.8258(5) 0.022(2) Uani 1.00 1 d .
C(30) C 0.1175(5) 0.7286(5) 0.8347(4) 0.018(2) Uani 1.00 1 d .
C(31) C 0.1368(4) 0.6752(5) 0.7789(4) 0.021(2) Uani 1.00 1 d .
C(32) C 0.0676(4) 0.6343(5) 0.7388(5) 0.021(2) Uani 1.00 1 d .
C(33) C 0.0040(5) 0.6620(5) 0.7700(5) 0.021(2) Uani 1.00 1 d .
C(34) C -0.0101(5) 0.7688(5) 0.8707(5) 0.023(2) Uani 1.00 1 d .
C(35) C -0.0330(5) 0.7161(5) 0.9299(5) 0.025(2) Uani 1.00 1 d .
C(36) C 0.0349(5) 0.6704(5) 0.9810(6) 0.027(2) Uani 1.00 1 d .
C(37) C -0.0709(6) 0.4850(6) 0.9578(6) 0.034(2) Uani 1.00 1 d .
C(38) C 0.1557(5) 0.4312(5) 0.8276(4) 0.019(2) Uani 1.00 1 d .
C(39) C 0.2190(4) 0.4571(5) 0.8979(4) 0.0176(19) Uani 1.00 1 d .
C(40) C 0.3455(4) 0.6166(5) 0.9832(5) 0.021(2) Uani 1.00 1 d .
C(41) C 0.1559(5) 0.3342(5) 0.8207(5) 0.027(2) Uani 1.00 1 d .
C(42) C 0.1247(6) 0.2821(5) 0.8638(5) 0.034(2) Uani 1.00 1 d .
C(43) C 0.1312(8) 0.1944(6) 0.8590(6) 0.046(3) Uani 1.00 1 d .
C(44) C 0.1681(7) 0.1582(7) 0.8100(6) 0.046(3) Uani 1.00 1 d .
C(45) C 0.1995(7) 0.2100(8) 0.7675(7) 0.050(3) Uani 1.00 1 d .
C(46) C 0.1930(5) 0.2985(7) 0.7726(5) 0.034(2) Uani 1.00 1 d .
C(47) C 0.3003(4) 0.4454(5) 0.8844(5) 0.022(2) Uani 1.00 1 d .
C(48) C 0.3205(5) 0.4838(5) 0.8271(5) 0.026(2) Uani 1.00 1 d .
C(49) C 0.3928(5) 0.4739(6) 0.8147(6) 0.033(2) Uani 1.00 1 d .
C(50) C 0.4496(5) 0.4292(6) 0.8630(7) 0.037(2) Uani 1.00 1 d .
C(51) C 0.4312(6) 0.3913(6) 0.9240(7) 0.041(3) Uani 1.00 1 d .
C(52) C 0.3578(4) 0.3972(5) 0.9345(6) 0.026(2) Uani 1.00 1 d .
C(53) C 0.1737(5) 0.7908(6) 0.8831(5) 0.030(2) Uani 1.00 1 d .
C(54) C 0.2138(5) 0.6742(7) 0.7644(5) 0.032(2) Uani 1.00 1 d .
C(55) C 0.0589(5) 0.5764(5) 0.6747(5) 0.026(2) Uani 1.00 1 d .
C(56) C -0.0824(5) 0.6362(6) 0.7379(5) 0.028(2) Uani 1.00 1 d .
C(57) C 0.8501(5) 0.3401(5) 0.3764(6) 0.030(2) Uani 1.00 1 d .
C(58) C 0.8966(5) 0.2847(7) 0.4303(6) 0.037(2) Uani 1.00 1 d .
C(59) C 0.7610(5) 0.2530(5) 0.4046(4) 0.020(2) Uani 1.00 1 d .
C(60) C 0.7694(5) 0.3267(5) 0.3618(5) 0.026(2) Uani 1.00 1 d .
C(61) C 0.9828(6) 0.2714(8) 0.4535(9) 0.056(3) Uani 1.00 1 d .
C(62) C 0.8581(7) 0.1531(7) 0.4958(7) 0.044(3) Uani 1.00 1 d .
C(63) C 0.6886(5) 0.2052(5) 0.4012(5) 0.029(2) Uani 1.00 1 d .
C(64) C 0.7029(6) 0.3705(7) 0.3089(5) 0.037(2) Uani 1.00 1 d .
C(65) C 0.8865(8) 0.4088(7) 0.3376(7) 0.048(3) Uani 1.00 1 d .
C(66) C 0.8831(7) 0.5000(7) 0.3690(7) 0.043(3) Uani 1.00 1 d .
C(67) C 0.9163(5) 0.5067(6) 0.4536(6) 0.035(2) Uani 1.00 1 d .
C(68) C 0.7525(6) 0.6220(6) 0.4525(5) 0.031(2) Uani 1.00 1 d .
C(69) C 0.7128(4) 0.3349(5) 0.5783(5) 0.019(2) Uani 1.00 1 d .
C(70) C 0.7923(5) 0.3497(6) 0.6351(5) 0.027(2) Uani 1.00 1 d .
C(71) C 0.9795(6) 0.2576(7) 0.6865(7) 0.039(2) Uani 1.00 1 d .
C(72) C 0.6430(5) 0.3580(6) 0.6081(4) 0.025(2) Uani 1.00 1 d .
C(73) C 0.6052(5) 0.2939(7) 0.6359(5) 0.032(2) Uani 1.00 1 d .
C(74) C 0.5405(6) 0.3137(8) 0.6627(6) 0.043(3) Uani 1.00 1 d .
C(75) C 0.5142(5) 0.3978(8) 0.6611(6) 0.040(3) Uani 1.00 1 d .
C(76) C 0.5529(6) 0.4616(7) 0.6343(6) 0.038(2) Uani 1.00 1 d .
C(77) C 0.6174(5) 0.4412(6) 0.6084(6) 0.032(2) Uani 1.00 1 d .
C(78) C 0.8007(4) 0.2905(6) 0.7006(4) 0.024(2) Uani 1.00 1 d .
C(79) C 0.8113(6) 0.3235(7) 0.7711(6) 0.042(3) Uani 1.00 1 d .
C(80) C 0.8187(8) 0.2706(9) 0.8320(6) 0.057(3) Uani 1.00 1 d .
C(81) C 0.8152(6) 0.1837(8) 0.8235(6) 0.044(3) Uani 1.00 1 d .
C(82) C 0.8032(5) 0.1510(8) 0.7528(6) 0.038(2) Uani 1.00 1 d .
C(83) C 0.7973(6) 0.2029(6) 0.6930(6) 0.033(2) Uani 1.00 1 d .
C(84) C 0.1685(7) 0.3885(9) 0.5665(6) 0.046(3) Uani 1.00 1 d .
C(85) C 0.8387(5) 0.2275(5) 0.4458(5) 0.024(2) Uani 1.00 1 d .
C(86) C 0.0254(8) 0.5396(9) 0.2270(7) 0.053(3) Uani 1.00 1 d .
C(87) C 0.6280(15) 0.4519(18) 0.035(2) 0.155(12) Uani 1.00 1 d .
H(1) H 0.0217 0.8143 0.8951 0.027 Uiso 1.00 1 c R
H(2) H -0.0564 0.7907 0.8374 0.027 Uiso 1.00 1 c R
H(3) H 0.0627 0.5369 0.1992 0.064 Uiso 1.00 1 c R
H(4) H 0.0051 0.5955 0.2250 0.064 Uiso 1.00 1 c R
H(5) H 0.3875 0.3526 0.4471 0.035 Uiso 1.00 1 c R
H(6) H 0.4697 0.3888 0.4869 0.035 Uiso 1.00 1 c R
H(7) H 0.4514 0.2941 0.4957 0.035 Uiso 1.00 1 c R
H(8) H 0.5835 0.6224 0.1527 0.073 Uiso 1.00 1 c R
H(9) H 0.3653 0.6597 1.0185 0.027 Uiso 1.00 1 c R
H(10) H 0.3384 0.6386 0.9349 0.027 Uiso 1.00 1 c R
H(11) H 0.3819 0.5710 0.9910 0.027 Uiso 1.00 1 c R
H(12) H 0.8588 0.4082 0.2867 0.064 Uiso 1.00 1 c R
H(13) H 0.9400 0.3947 0.3433 0.064 Uiso 1.00 1 c R
H(14) H 0.9120 0.5373 0.3467 0.058 Uiso 1.00 1 c R
H(15) H 0.8297 0.5172 0.3565 0.058 Uiso 1.00 1 c R
H(16) H 0.9355 0.5623 0.4665 0.046 Uiso 1.00 1 c R
H(17) H 0.9580 0.4673 0.4692 0.045 Uiso 1.00 1 c R
H(18) H 0.5191 0.7513 0.1443 0.067 Uiso 1.00 1 c R
H(19) H 0.3973 0.7591 0.1676 0.062 Uiso 1.00 1 c R
H(20) H 0.9135 0.1498 0.5155 0.053 Uiso 1.00 1 c R
H(21) H 0.8395 0.1034 0.4682 0.052 Uiso 1.00 1 c R
H(22) H 0.8343 0.1582 0.5350 0.053 Uiso 1.00 1 c R
H(23) H 0.9530 0.2114 0.6579 0.045 Uiso 1.00 1 c R
H(24) H 0.9712 0.2559 0.7341 0.045 Uiso 1.00 1 c R
H(25) H 1.0342 0.2537 0.6909 0.045 Uiso 1.00 1 c R
H(26) H 0.5810 0.4801 0.0098 0.187 Uiso 1.00 1 c R
H(27) H 0.6187 0.4186 0.0738 0.187 Uiso 1.00 1 c R
H(28) H 0.1768 0.4301 0.1665 0.055 Uiso 1.00 1 c R
H(29) H 0.1420 0.3772 0.0957 0.055 Uiso 1.00 1 c R
H(30) H 0.2237 0.4195 0.1086 0.055 Uiso 1.00 1 c R
H(31) H 0.1482 0.8198 0.9141 0.035 Uiso 1.00 1 c R
H(32) H 0.1912 0.8305 0.8533 0.034 Uiso 1.00 1 c R
H(33) H 0.2175 0.7605 0.9127 0.035 Uiso 1.00 1 c R
H(34) H 0.2154 0.4223 0.9379 0.021 Uiso 1.00 1 c R
H(35) H 0.0244 0.6618 1.0273 0.034 Uiso 1.00 1 c R
H(36) H 0.0796 0.7058 0.9876 0.034 Uiso 1.00 1 c R
H(37) H 0.7014 0.1571 0.4323 0.033 Uiso 1.00 1 c R
H(38) H 0.6648 0.1875 0.3519 0.033 Uiso 1.00 1 c R
H(39) H 0.6532 0.2403 0.4175 0.033 Uiso 1.00 1 c R
H(40) H 0.5538 0.6281 0.4925 0.038 Uiso 1.00 1 c R
H(41) H 0.3458 0.4947 0.2324 0.026 Uiso 1.00 1 c R
H(42) H 0.5002 0.4453 0.2995 0.024 Uiso 1.00 1 c R
H(43) H 0.3116 0.1158 0.3318 0.049 Uiso 1.00 1 c R
H(44) H 0.2449 0.1655 0.3520 0.049 Uiso 1.00 1 c R
H(45) H 0.3295 0.2020 0.3722 0.049 Uiso 1.00 1 c R
H(46) H 0.3457 0.3691 0.9745 0.031 Uiso 1.00 1 c R
H(47) H -0.0567 0.7521 0.9580 0.030 Uiso 1.00 1 c R
H(48) H -0.0698 0.6744 0.9057 0.030 Uiso 1.00 1 c R
H(49) H 0.6545 0.3438 0.3079 0.046 Uiso 1.00 1 c R
H(50) H 0.7109 0.3683 0.2611 0.046 Uiso 1.00 1 c R
H(51) H 0.7015 0.4278 0.3236 0.046 Uiso 1.00 1 c R
H(52) H 0.2143 0.3339 0.7422 0.039 Uiso 1.00 1 c R
H(53) H 0.4027 0.4986 0.7721 0.043 Uiso 1.00 1 c R
H(54) H 0.5145 0.2697 0.6810 0.052 Uiso 1.00 1 c R
H(55) H 0.1085 0.5687 0.6655 0.029 Uiso 1.00 1 c R
H(56) H 0.0231 0.6001 0.6322 0.029 Uiso 1.00 1 c R
H(57) H 0.0395 0.5233 0.6855 0.029 Uiso 1.00 1 c R
H(58) H 0.6437 0.4851 0.5903 0.039 Uiso 1.00 1 c R
H(59) H 0.8264 0.2940 0.8799 0.065 Uiso 1.00 1 c R
H(60) H 0.3251 0.4979 0.3534 0.034 Uiso 1.00 1 c R
H(61) H 0.5001 0.1114 0.2301 0.034 Uiso 1.00 1 c R
H(62) H 0.4403 0.1309 0.2746 0.034 Uiso 1.00 1 c R
H(63) H 0.5580 0.5438 0.3898 0.033 Uiso 1.00 1 c R
H(64) H 0.4347 0.6459 0.5233 0.036 Uiso 1.00 1 c R
H(65) H 0.1685 0.4552 0.7862 0.024 Uiso 1.00 1 c R
H(66) H 0.2341 0.3275 0.3519 0.055 Uiso 1.00 1 c R
H(67) H 0.1649 0.3641 0.2901 0.055 Uiso 1.00 1 c R
H(68) H 0.2468 0.4068 0.3081 0.055 Uiso 1.00 1 c R
H(69) H 0.2819 0.5179 0.7946 0.034 Uiso 1.00 1 c R
H(70) H 0.3222 0.5809 0.4517 0.039 Uiso 1.00 1 c R
H(71) H 0.0990 0.3063 0.8970 0.039 Uiso 1.00 1 c R
H(72) H 0.7944 0.4064 0.6519 0.033 Uiso 1.00 1 c R
H(73) H 0.6232 0.2372 0.6371 0.037 Uiso 1.00 1 c R
H(74) H 0.8202 0.1474 0.8647 0.051 Uiso 1.00 1 c R
H(75) H 0.1711 0.0985 0.8059 0.049 Uiso 1.00 1 c R
H(76) H 1.0074 0.3145 0.4327 0.068 Uiso 1.00 1 c R
H(77) H 0.9945 0.2178 0.4365 0.068 Uiso 1.00 1 c R
H(78) H 1.0017 0.2734 0.5058 0.068 Uiso 1.00 1 c R
H(79) H 0.7904 0.1790 0.6454 0.039 Uiso 1.00 1 c R
H(80) H 0.5350 0.5183 0.6334 0.047 Uiso 1.00 1 c R
H(81) H 0.3417 0.6354 0.2031 0.053 Uiso 1.00 1 c R
H(82) H 0.7996 0.0914 0.7463 0.046 Uiso 1.00 1 c R
H(83) H 0.7092 0.2765 0.5660 0.024 Uiso 1.00 1 c R
H(84) H 0.4708 0.4112 0.6794 0.050 Uiso 1.00 1 c R
H(85) H 0.2261 0.1860 0.7349 0.056 Uiso 1.00 1 c R
H(86) H 0.2481 0.7119 0.7974 0.040 Uiso 1.00 1 c R
H(87) H 0.2087 0.6914 0.7150 0.040 Uiso 1.00 1 c R
H(88) H 0.2346 0.6186 0.7717 0.040 Uiso 1.00 1 c R
H(89) H 0.2178 0.2768 0.0305 0.065 Uiso 1.00 1 c R
H(90) H 0.2067 0.1806 0.0399 0.065 Uiso 1.00 1 c R
H(91) H 0.2901 0.2171 0.0491 0.065 Uiso 1.00 1 c R
H(92) H 0.4705 0.3604 0.9588 0.047 Uiso 1.00 1 c R
H(93) H 0.5304 0.5001 0.1890 0.050 Uiso 1.00 1 c R
H(94) H -0.0870 0.6000 0.6967 0.034 Uiso 1.00 1 c R
H(95) H -0.1134 0.6853 0.7227 0.034 Uiso 1.00 1 c R
H(96) H -0.1001 0.6073 0.7746 0.034 Uiso 1.00 1 c R
H(97) H 0.3079 0.0614 0.2309 0.054 Uiso 1.00 1 c R
H(98) H 0.2685 0.0664 0.1465 0.054 Uiso 1.00 1 c R
H(99) H 0.8149 0.3830 0.7781 0.047 Uiso 1.00 1 c R
H(100) H 0.1812 0.3307 0.5776 0.059 Uiso 1.00 1 c R
H(101) H 0.1186 0.4004 0.5737 0.059 Uiso 1.00 1 c R
H(102) H 0.1092 0.1588 0.8887 0.054 Uiso 1.00 1 c R
H(103) H 0.5009 0.4234 0.8570 0.049 Uiso 1.00 1 c R
H(104) H 0.3826 0.1065 0.1227 0.055 Uiso 1.00 1 c R
H(105) H 0.4014 0.0273 0.1731 0.055 Uiso 1.00 1 c R
H(106) H 0.0639 0.4386 0.8706 0.017 Uiso 1.00 1 c R
H(107) H 0.0407 0.4572 0.7865 0.017 Uiso 1.00 1 c R
H(108) H 0.4304 0.3982 0.1589 0.027 Uiso 1.00 1 c R
H(109) H 0.3425 0.4226 0.1287 0.027 Uiso 1.00 1 c R
H(110) H 0.7127 0.4419 0.5207 0.020 Uiso 1.00 1 c R
H(111) H 0.6685 0.3687 0.4717 0.020 Uiso 1.00 1 c R

loop_
_atom_site_aniso_label
_atom_site_aniso_U_11
_atom_site_aniso_U_22
_atom_site_aniso_U_33
_atom_site_aniso_U_12
_atom_site_aniso_U_13
_atom_site_aniso_U_23
Ir(1) 0.01236(13) 0.01502(15) 0.01496(15) 0.00163(12) 0.00326(11) 0.00330(12)
Ir(2) 0.01359(13) 0.01404(15) 0.01350(15) 0.00146(12) 0.00411(11) 0.00167(12)
Ir(3) 0.01714(15) 0.01821(16) 0.02257(17) -0.00134(12) 0.00526(12) -0.00260(13)
Cl(1) 0.0588(19) 0.088(2) 0.0421(18) -0.0065(18) 0.0048(15) -0.0084(17)
Cl(2) 0.094(2) 0.082(2) 0.0372(18) -0.030(2) 0.0198(18) -0.0126(17)
Cl(3) 0.094(2) 0.0471(17) 0.060(2) -0.0368(17) 0.0527(19) -0.0229(15)
Cl(4) 0.0585(16) 0.0519(17) 0.0509(18) 0.0156(14) 0.0273(14) 0.0183(14)
Cl(5) 0.062(2) 0.096(3) 0.089(3) 0.019(2) -0.004(2) 0.012(2)
Cl(6) 0.091(3) 0.160(7) 0.328(13) -0.052(4) -0.000(5) -0.143(8)
S(1) 0.0169(9) 0.0277(11) 0.0469(15) 0.0063(8) 0.0130(10) 0.0073(10)
S(2) 0.0170(8) 0.0235(10) 0.0183(10) 0.0068(7) 0.0015(7) 0.0027(7)
S(3) 0.0199(9) 0.0241(10) 0.0151(10) 0.0027(7) 0.0076(7) 0.0040(8)
S(4) 0.0162(8) 0.0220(10) 0.0160(9) -0.0008(7) 0.0050(7) 0.0022(7)
S(5) 0.0282(10) 0.0182(9) 0.0257(11) -0.0025(8) 0.0070(8) -0.0055(8)
S(6) 0.0212(9) 0.0193(9) 0.0319(12) -0.0013(8) -0.0008(8) 0.0009(9)
F(1) 0.045(3) 0.061(4) 0.030(3) 0.010(3) 0.013(2) 0.003(3)
F(2) 0.050(3) 0.078(5) 0.072(5) 0.041(3) 0.046(3) 0.044(4)
F(3) 0.048(3) 0.116(6) 0.034(3) 0.048(4) 0.022(3) 0.038(4)
F(4) 0.034(3) 0.062(4) 0.043(4) -0.028(3) -0.007(2) 0.009(3)
F(5) 0.025(2) 0.052(4) 0.076(5) 0.006(2) 0.018(3) 0.018(3)
F(6) 0.033(3) 0.053(4) 0.061(4) -0.002(2) 0.018(3) 0.029(3)
F(7) 0.073(4) 0.046(3) 0.040(4) 0.009(3) 0.024(3) 0.014(3)
F(8) 0.032(3) 0.078(5) 0.046(4) 0.006(3) -0.004(2) 0.000(3)
F(9) 0.061(4) 0.053(4) 0.061(5) 0.030(3) 0.022(3) 0.006(3)
O(1) 0.028(3) 0.022(3) 0.102(7) -0.000(2) 0.029(4) 0.005(4)
O(2) 0.014(2) 0.037(3) 0.056(5) 0.005(2) 0.004(2) 0.003(3)
O(3) 0.030(3) 0.022(3) 0.022(3) 0.005(2) 0.003(2) 0.006(2)
O(4) 0.019(2) 0.039(3) 0.029(3) 0.001(2) 0.003(2) 0.000(3)
O(5) 0.037(3) 0.020(3) 0.024(3) 0.001(2) 0.014(2) 0.001(2)
O(6) 0.037(3) 0.042(4) 0.017(3) 0.004(3) 0.014(2) 0.001(2)
O(7) 0.024(3) 0.033(3) 0.022(3) -0.002(2) 0.009(2) -0.010(2)
O(8) 0.024(2) 0.036(3) 0.021(3) -0.005(2) 0.002(2) 0.001(2)
O(9) 0.055(4) 0.019(3) 0.036(4) -0.009(3) 0.023(3) -0.007(2)
O(10) 0.047(4) 0.026(3) 0.044(4) -0.011(3) 0.009(3) -0.004(3)
O(11) 0.016(2) 0.030(3) 0.048(4) 0.004(2) 0.002(2) -0.004(3)
O(12) 0.025(3) 0.029(3) 0.028(3) 0.001(2) -0.007(2) 0.002(2)
N(1) 0.010(2) 0.021(3) 0.038(4) 0.002(2) 0.004(2) -0.000(3)
N(2) 0.014(3) 0.022(3) 0.031(4) -0.001(2) 0.006(2) -0.003(3)
N(3) 0.014(2) 0.022(3) 0.022(3) 0.003(2) 0.002(2) 0.004(3)
N(4) 0.012(2) 0.034(4) 0.026(3) 0.002(2) 0.008(2) 0.004(3)
N(5) 0.018(3) 0.014(3) 0.011(3) -0.000(2) 0.001(2) 0.001(2)
N(6) 0.013(2) 0.015(3) 0.023(3) 0.003(2) 0.003(2) -0.002(2)
N(7) 0.021(3) 0.021(3) 0.044(5) -0.010(3) 0.014(3) 0.002(3)
N(8) 0.016(3) 0.017(3) 0.017(3) -0.001(2) -0.001(2) 0.002(2)
N(9) 0.022(3) 0.025(4) 0.024(4) -0.005(2) 0.002(3) -0.001(3)
C(1) 0.019(3) 0.021(4) 0.041(5) -0.006(3) 0.013(3) -0.008(3)
C(2) 0.021(4) 0.025(4) 0.035(5) -0.008(3) 0.017(3) 0.001(3)
C(3) 0.010(3) 0.026(4) 0.022(4) 0.000(3) 0.002(2) -0.002(3)
C(4) 0.003(3) 0.032(5) 0.038(5) -0.002(3) -0.004(3) 0.007(3)
C(5) 0.019(3) 0.043(5) 0.017(4) -0.014(3) 0.005(3) 0.002(3)
C(6) 0.030(5) 0.051(6) 0.042(6) 0.007(4) 0.009(4) 0.033(5)
C(7) 0.031(4) 0.034(5) 0.071(8) -0.008(4) 0.035(5) -0.020(5)
C(8) 0.017(4) 0.043(6) 0.079(9) -0.007(4) -0.000(4) 0.039(6)
C(9) 0.013(4) 0.132(13) 0.018(5) -0.014(5) 0.003(3) -0.006(6)
C(10) 0.041(5) 0.022(4) 0.071(8) -0.013(4) 0.026(5) -0.012(5)
C(11) 0.050(6) 0.027(5) 0.059(7) -0.005(4) 0.028(5) -0.012(5)
C(12) 0.026(4) 0.027(4) 0.032(5) 0.011(3) 0.007(3) 0.001(3)
C(13) 0.032(5) 0.064(8) 0.063(8) 0.032(5) 0.028(5) 0.052(6)
C(14) 0.012(3) 0.017(4) 0.037(5) 0.002(3) 0.005(3) -0.002(3)
C(15) 0.014(3) 0.032(4) 0.013(4) 0.004(3) 0.003(3) 0.001(3)
C(16) 0.034(4) 0.035(5) 0.018(4) 0.008(4) 0.001(3) 0.014(3)
C(17) 0.033(4) 0.023(4) 0.017(4) -0.010(3) -0.005(3) 0.002(3)
C(18) 0.086(9) 0.020(4) 0.027(5) -0.007(5) 0.016(5) 0.000(4)
C(19) 0.115(11) 0.017(4) 0.023(5) -0.003(6) 0.019(6) -0.001(4)
C(20) 0.101(11) 0.032(6) 0.035(6) -0.027(6) 0.024(7) -0.001(5)
C(21) 0.068(8) 0.066(9) 0.049(7) -0.039(7) 0.023(6) 0.007(6)
C(22) 0.036(5) 0.035(5) 0.053(7) -0.012(4) 0.020(4) 0.011(5)
C(23) 0.019(3) 0.024(4) 0.024(4) 0.001(3) 0.004(3) 0.005(3)
C(24) 0.014(3) 0.027(4) 0.045(6) 0.001(3) 0.008(3) 0.011(4)
C(25) 0.022(4) 0.026(4) 0.050(6) -0.000(3) 0.001(4) -0.008(4)
C(26) 0.032(4) 0.024(4) 0.034(5) 0.002(3) -0.003(3) -0.013(4)
C(27) 0.032(4) 0.022(4) 0.040(5) 0.002(4) -0.014(4) -0.010(4)
C(28) 0.018(3) 0.021(4) 0.042(5) -0.000(3) -0.002(3) -0.008(4)
C(29) 0.026(4) 0.014(3) 0.022(4) 0.011(3) -0.003(3) 0.007(3)
C(30) 0.024(4) 0.011(3) 0.021(4) 0.005(3) 0.006(3) 0.006(3)
C(31) 0.023(4) 0.024(4) 0.018(4) -0.001(3) 0.009(3) 0.011(3)
C(32) 0.018(3) 0.027(4) 0.020(4) 0.004(3) 0.007(3) 0.008(3)
C(33) 0.031(4) 0.008(3) 0.025(4) 0.003(3) 0.010(3) 0.005(3)
C(34) 0.024(4) 0.022(4) 0.022(4) 0.004(3) 0.008(3) -0.003(3)
C(35) 0.027(4) 0.022(4) 0.025(4) 0.007(3) 0.008(3) -0.007(3)
C(36) 0.029(4) 0.021(4) 0.036(5) 0.004(3) 0.015(4) -0.007(3)
C(37) 0.038(5) 0.032(5) 0.035(5) -0.005(4) 0.015(4) 0.013(4)
C(38) 0.025(4) 0.020(4) 0.014(4) 0.004(3) 0.006(3) 0.004(3)
C(39) 0.013(3) 0.018(3) 0.021(4) 0.002(2) 0.004(3) 0.000(3)
C(40) 0.015(3) 0.019(4) 0.033(4) -0.006(2) 0.012(3) -0.001(3)
C(41) 0.025(4) 0.025(4) 0.020(4) 0.011(3) -0.009(3) 0.000(3)
C(42) 0.057(6) 0.018(4) 0.022(4) 0.005(4) 0.006(4) -0.005(3)
C(43) 0.091(9) 0.021(4) 0.023(5) 0.007(5) 0.012(5) 0.008(4)
C(44) 0.059(6) 0.027(5) 0.037(6) 0.017(5) -0.011(5) 0.003(4)
C(45) 0.047(6) 0.053(7) 0.041(7) 0.023(5) -0.001(5) -0.022(5)
C(46) 0.028(4) 0.036(5) 0.035(5) 0.002(4) 0.004(3) -0.019(4)
C(47) 0.022(4) 0.020(4) 0.025(4) 0.006(3) 0.010(3) -0.003(3)
C(48) 0.029(4) 0.024(4) 0.031(5) 0.005(3) 0.017(3) 0.006(3)
C(49) 0.031(4) 0.025(4) 0.052(6) -0.001(3) 0.026(4) 0.011(4)
C(50) 0.022(4) 0.034(5) 0.066(7) 0.003(3) 0.028(4) 0.001(5)
C(51) 0.025(4) 0.025(5) 0.068(8) 0.006(4) 0.006(5) 0.008(5)
C(52) 0.012(3) 0.022(4) 0.043(5) 0.003(3) 0.004(3) 0.011(3)
C(53) 0.030(4) 0.019(4) 0.038(5) -0.004(3) 0.002(3) 0.008(4)
C(54) 0.031(4) 0.044(6) 0.024(5) 0.006(4) 0.011(4) 0.013(4)
C(55) 0.029(4) 0.025(4) 0.019(4) -0.001(3) -0.003(3) 0.004(3)
C(56) 0.024(4) 0.027(4) 0.034(5) -0.001(3) 0.008(3) -0.002(3)
C(57) 0.033(4) 0.020(4) 0.044(6) -0.004(3) 0.021(4) -0.017(4)
C(58) 0.026(4) 0.048(6) 0.038(5) 0.001(4) 0.014(4) -0.018(5)
C(59) 0.027(4) 0.013(3) 0.018(4) 0.007(3) 0.003(3) -0.003(3)
C(60) 0.044(5) 0.025(4) 0.012(4) 0.008(3) 0.011(3) -0.007(3)
C(61) 0.026(5) 0.055(7) 0.089(10) -0.003(4) 0.019(5) -0.035(7)
C(62) 0.047(6) 0.032(5) 0.052(7) 0.011(5) 0.015(5) 0.005(5)
C(63) 0.036(4) 0.021(4) 0.025(4) -0.002(3) 0.002(3) -0.007(3)
C(64) 0.045(5) 0.052(7) 0.018(4) -0.000(4) 0.016(4) -0.002(4)
C(65) 0.065(7) 0.038(6) 0.056(8) -0.008(5) 0.045(6) -0.002(5)
C(66) 0.058(6) 0.035(5) 0.053(7) -0.013(5) 0.046(6) -0.003(5)
C(67) 0.027(4) 0.023(4) 0.064(7) -0.004(3) 0.026(4) 0.001(4)
C(68) 0.039(5) 0.039(5) 0.020(4) 0.004(4) 0.015(4) 0.008(3)
C(69) 0.021(3) 0.011(3) 0.028(4) -0.004(2) 0.008(3) -0.000(3)
C(70) 0.031(4) 0.019(4) 0.032(5) -0.001(3) 0.011(3) -0.005(3)
C(71) 0.026(4) 0.032(5) 0.055(7) 0.006(4) 0.005(4) 0.009(5)
C(72) 0.033(4) 0.027(4) 0.013(3) -0.011(4) 0.000(3) -0.005(3)
C(73) 0.031(4) 0.038(5) 0.022(4) 0.001(4) 0.002(3) 0.008(4)
C(74) 0.030(4) 0.073(8) 0.028(5) -0.010(5) 0.011(4) 0.009(5)
C(75) 0.025(4) 0.073(8) 0.028(5) -0.003(5) 0.018(4) -0.013(5)
C(76) 0.036(5) 0.037(5) 0.044(6) -0.004(4) 0.017(4) -0.020(4)
C(77) 0.024(4) 0.038(5) 0.036(5) -0.003(4) 0.011(4) -0.012(4)
C(78) 0.025(3) 0.029(4) 0.017(4) 0.000(3) 0.001(3) 0.007(3)
C(79) 0.043(5) 0.044(6) 0.030(5) -0.009(4) -0.006(4) -0.001(4)
C(80) 0.079(8) 0.064(8) 0.019(5) -0.019(7) -0.001(5) -0.002(5)
C(81) 0.044(5) 0.056(7) 0.029(5) 0.009(5) 0.001(4) 0.016(5)
C(82) 0.025(4) 0.047(6) 0.042(6) -0.000(4) 0.009(4) 0.018(5)
C(83) 0.036(5) 0.029(5) 0.034(5) -0.005(4) 0.009(4) 0.007(4)
C(84) 0.052(6) 0.059(7) 0.035(6) -0.006(5) 0.025(5) -0.000(5)
C(85) 0.021(4) 0.024(4) 0.024(4) 0.004(3) 0.002(3) -0.012(3)
C(86) 0.064(7) 0.054(7) 0.042(7) -0.029(6) 0.018(5) -0.006(6)
C(87) 0.112(18) 0.13(2) 0.23(3) -0.079(17) 0.05(2) -0.08(2)

loop_
_atom_type_symbol
_atom_type_description
_atom_type_scat_dispersion_real
_atom_type_scat_dispersion_imag
_atom_type_scat_source
C C 0.003 0.002
;
International Tables for Crystallography
(1992, Vol. C, Tables 4.2.6.8 and 6.1.1.4)
;
H H 0.000 0.000
;
International Tables for Crystallography
(1992, Vol. C, Table 6.1.1.4)
;
F F 0.017 0.010
;
International Tables for Crystallography
(1992, Vol. C, Tables 4.2.6.8 and 6.1.1.4)
;
Ir Ir -1.444 7.990
;
International Tables for Crystallography
(1992, Vol. C, Tables 4.2.6.8 and 6.1.1.4)
;
N N 0.006 0.003
;
International Tables for Crystallography
(1992, Vol. C, Tables 4.2.6.8 and 6.1.1.4)
;
O O 0.011 0.006
;
International Tables for Crystallography
(1992, Vol. C, Tables 4.2.6.8 and 6.1.1.4)
;
S S 0.125 0.123
;
International Tables for Crystallography
(1992, Vol. C, Tables 4.2.6.8 and 6.1.1.4)
;
Cl Cl 0.148 0.159
;
International Tables for Crystallography
(1992, Vol. C, Tables 4.2.6.8 and 6.1.1.4)
;

loop_
_geom_angle_atom_site_label_1
_geom_angle_atom_site_label_2
_geom_angle_atom_site_label_3
_geom_angle
_geom_angle_publ_flag
N(1) Ir(1) N(2) 93.5(2) yes
N(1) Ir(1) N(3) 90.0(2) yes
N(1) Ir(1) C(1) 90.3(3) yes
N(1) Ir(1) C(2) 110.6(3) yes
N(1) Ir(1) C(3) 149.7(3) yes
N(1) Ir(1) C(4) 145.5(3) yes
N(1) Ir(1) C(5) 107.1(3) yes
N(2) Ir(1) N(3) 77.4(2) yes
N(2) Ir(1) C(1) 143.6(3) yes
N(2) Ir(1) C(2) 155.7(3) yes
N(2) Ir(1) C(3) 116.7(3) yes
N(2) Ir(1) C(4) 93.5(3) yes
N(2) Ir(1) C(5) 106.9(3) yes
N(3) Ir(1) C(1) 138.8(3) yes
N(3) Ir(1) C(2) 104.6(3) yes
N(3) Ir(1) C(3) 97.3(2) yes
N(3) Ir(1) C(4) 124.6(3) yes
N(3) Ir(1) C(5) 161.9(3) yes
C(1) Ir(1) C(2) 38.3(4) yes
C(1) Ir(1) C(3) 65.2(3) yes
C(1) Ir(1) C(4) 65.0(3) yes
C(1) Ir(1) C(5) 38.3(3) yes
C(2) Ir(1) C(3) 39.1(3) yes
C(2) Ir(1) C(4) 65.0(3) yes
C(2) Ir(1) C(5) 64.1(3) yes
C(3) Ir(1) C(4) 39.0(3) yes
C(3) Ir(1) C(5) 64.9(3) yes
C(4) Ir(1) C(5) 38.8(3) yes
N(4) Ir(2) N(5) 92.0(3) yes
N(4) Ir(2) N(6) 89.0(2) yes
N(4) Ir(2) C(29) 92.5(3) yes
N(4) Ir(2) C(30) 110.7(3) yes
N(4) Ir(2) C(31) 150.1(3) yes
N(4) Ir(2) C(32) 148.4(2) yes
N(4) Ir(2) C(33) 108.9(3) yes
N(5) Ir(2) N(6) 76.8(2) yes
N(5) Ir(2) C(29) 143.3(2) yes
N(5) Ir(2) C(30) 157.1(3) yes
N(5) Ir(2) C(31) 117.8(3) yes
N(5) Ir(2) C(32) 94.8(3) yes
N(5) Ir(2) C(33) 107.3(2) yes
N(6) Ir(2) C(29) 139.7(2) yes
N(6) Ir(2) C(30) 104.5(2) yes
N(6) Ir(2) C(31) 96.7(2) yes
N(6) Ir(2) C(32) 122.5(3) yes
N(6) Ir(2) C(33) 161.2(3) yes
C(29) Ir(2) C(30) 38.2(3) yes
C(29) Ir(2) C(31) 64.5(3) yes
C(29) Ir(2) C(32) 64.4(3) yes
C(29) Ir(2) C(33) 37.5(3) yes
C(30) Ir(2) C(31) 39.5(3) yes
C(30) Ir(2) C(32) 64.9(3) yes
C(30) Ir(2) C(33) 64.4(3) yes
C(31) Ir(2) C(32) 37.9(3) yes
C(31) Ir(2) C(33) 65.0(3) yes
C(32) Ir(2) C(33) 39.9(3) yes
N(7) Ir(3) N(8) 91.9(3) yes
N(7) Ir(3) N(9) 89.7(3) yes
N(7) Ir(3) C(57) 92.8(3) yes
N(7) Ir(3) C(58) 107.7(3) yes
N(7) Ir(3) C(59) 149.0(3) yes
N(7) Ir(3) C(60) 109.8(3) yes
N(7) Ir(3) C(85) 146.6(3) yes
N(8) Ir(3) N(9) 76.6(2) yes
N(8) Ir(3) C(57) 139.0(2) yes
N(8) Ir(3) C(58) 159.8(3) yes
N(8) Ir(3) C(59) 94.6(3) yes
N(8) Ir(3) C(60) 103.3(3) yes
N(8) Ir(3) C(85) 121.5(3) yes
N(9) Ir(3) C(57) 144.0(3) yes
N(9) Ir(3) C(58) 107.7(3) yes
N(9) Ir(3) C(59) 121.3(3) yes
N(9) Ir(3) C(60) 160.5(3) yes
N(9) Ir(3) C(85) 98.0(3) yes
C(57) Ir(3) C(58) 38.0(3) yes
C(57) Ir(3) C(59) 63.1(3) yes
C(57) Ir(3) C(60) 37.6(3) yes
C(57) Ir(3) C(85) 62.5(3) yes
C(58) Ir(3) C(59) 66.0(3) yes
C(58) Ir(3) C(60) 65.9(3) yes
C(58) Ir(3) C(85) 39.0(4) yes
C(59) Ir(3) C(60) 39.3(3) yes
C(59) Ir(3) C(85) 38.8(3) yes
C(60) Ir(3) C(85) 65.1(3) yes
O(1) S(1) O(2) 118.7(4) yes
O(1) S(1) N(1) 111.8(4) yes
O(1) S(1) C(13) 101.7(6) yes
O(2) S(1) N(1) 115.1(4) yes
O(2) S(1) C(13) 100.6(5) yes
N(1) S(1) C(13) 106.5(4) yes
O(3) S(2) O(4) 117.5(4) yes
O(3) S(2) N(3) 109.2(3) yes
O(3) S(2) C(16) 105.7(4) yes
O(4) S(2) N(3) 110.0(4) yes
O(4) S(2) C(16) 105.3(4) yes
N(3) S(2) C(16) 108.7(4) yes
O(5) S(3) O(6) 117.2(4) yes
O(5) S(3) N(4) 111.4(4) yes
O(5) S(3) C(37) 101.2(4) yes
O(6) S(3) N(4) 115.1(4) yes
O(6) S(3) C(37) 101.8(4) yes
N(4) S(3) C(37) 108.1(4) yes
O(7) S(4) O(8) 116.9(4) yes
O(7) S(4) N(6) 109.0(3) yes
O(7) S(4) C(40) 105.3(4) yes
O(8) S(4) N(6) 111.1(3) yes
O(8) S(4) C(40) 105.9(3) yes
N(6) S(4) C(40) 108.1(4) yes
O(9) S(5) O(10) 118.7(4) yes
O(9) S(5) N(7) 110.7(4) yes
O(9) S(5) C(68) 100.4(4) yes
O(10) S(5) N(7) 115.7(4) yes
O(10) S(5) C(68) 100.5(4) yes
N(7) S(5) C(68) 108.6(4) yes
O(11) S(6) O(12) 116.9(4) yes
O(11) S(6) N(9) 111.3(4) yes
O(11) S(6) C(71) 105.2(5) yes
O(12) S(6) N(9) 111.4(4) yes
O(12) S(6) C(71) 104.6(5) yes
N(9) S(6) C(71) 106.5(4) yes
Ir(1) N(1) S(1) 131.2(4) yes
Ir(1) N(1) C(12) 113.5(6) yes
S(1) N(1) C(12) 115.0(6) yes
Ir(1) N(2) C(14) 110.0(6) yes
Ir(1) N(3) S(2) 124.1(4) yes
Ir(1) N(3) C(15) 117.4(5) yes
S(2) N(3) C(15) 113.6(4) yes
Ir(2) N(4) S(3) 131.9(4) yes
Ir(2) N(4) C(36) 113.2(6) yes
S(3) N(4) C(36) 114.8(6) yes
Ir(2) N(5) C(38) 108.6(4) yes
Ir(2) N(6) S(4) 125.2(4) yes
Ir(2) N(6) C(39) 116.1(4) yes
S(4) N(6) C(39) 114.2(4) yes
Ir(3) N(7) S(5) 131.4(5) yes
Ir(3) N(7) C(67) 114.0(6) yes
S(5) N(7) C(67) 114.2(6) yes
Ir(3) N(8) C(69) 110.8(4) yes
Ir(3) N(9) S(6) 121.2(4) yes
Ir(3) N(9) C(70) 116.2(4) yes
S(6) N(9) C(70) 116.5(6) yes
Ir(1) C(1) C(2) 71.1(5) yes
Ir(1) C(1) C(5) 69.9(5) yes
Ir(1) C(1) C(10) 128.3(6) yes
C(2) C(1) C(5) 107.7(8) yes
C(2) C(1) C(10) 122.8(9) yes
C(5) C(1) C(10) 129.3(10) yes
Ir(1) C(2) C(1) 70.6(5) yes
Ir(1) C(2) C(3) 68.5(5) yes
Ir(1) C(2) C(6) 128.4(6) yes
C(1) C(2) C(3) 107.6(8) yes
C(1) C(2) C(6) 127.4(9) yes
C(3) C(2) C(6) 124.9(9) yes
Ir(1) C(3) C(2) 72.3(5) yes
Ir(1) C(3) C(4) 70.8(4) yes
Ir(1) C(3) C(7) 129.2(6) yes
C(2) C(3) C(4) 108.0(8) yes
C(2) C(3) C(7) 125.1(8) yes
C(4) C(3) C(7) 126.3(8) yes
Ir(1) C(4) C(3) 70.2(4) yes
Ir(1) C(4) C(5) 71.0(4) yes
Ir(1) C(4) C(8) 126.7(6) yes
C(3) C(4) C(5) 107.5(7) yes
C(3) C(4) C(8) 127.1(9) yes
C(5) C(4) C(8) 125.3(10) yes
Ir(1) C(5) C(1) 71.8(4) yes
Ir(1) C(5) C(4) 70.2(4) yes
Ir(1) C(5) C(9) 127.7(7) yes
C(1) C(5) C(4) 109.2(8) yes
C(1) C(5) C(9) 123.5(10) yes
C(4) C(5) C(9) 127.1(9) yes
C(1) C(10) C(11) 114.7(9) yes
C(10) C(11) C(12) 111.5(10) yes
N(1) C(12) C(11) 114.2(7) yes
S(1) C(13) F(1) 112.3(9) yes
S(1) C(13) F(2) 110.0(7) yes
S(1) C(13) F(3) 109.2(9) yes
F(1) C(13) F(2) 109.5(11) yes
F(1) C(13) F(3) 109.0(9) yes
F(2) C(13) F(3) 106.7(10) yes
N(2) C(14) C(15) 109.0(6) yes
N(2) C(14) C(17) 112.4(8) yes
C(15) C(14) C(17) 111.6(6) yes
N(3) C(15) C(14) 107.7(6) yes
N(3) C(15) C(23) 113.0(7) yes
C(14) C(15) C(23) 109.9(7) yes
C(14) C(17) C(18) 120.6(10) yes
C(14) C(17) C(22) 121.3(8) yes
C(18) C(17) C(22) 118.0(10) yes
C(17) C(18) C(19) 121.5(14) yes
C(18) C(19) C(20) 119.1(11) yes
C(19) C(20) C(21) 120.2(13) yes
C(20) C(21) C(22) 121.8(14) yes
C(17) C(22) C(21) 119.3(11) yes
C(15) C(23) C(24) 122.5(7) yes
C(15) C(23) C(28) 119.4(8) yes
C(24) C(23) C(28) 118.1(8) yes
C(23) C(24) C(25) 121.5(8) yes
C(24) C(25) C(26) 121.6(10) yes
C(25) C(26) C(27) 118.9(10) yes
C(26) C(27) C(28) 120.5(8) yes
C(23) C(28) C(27) 119.4(9) yes
Ir(2) C(29) C(30) 69.8(4) yes
Ir(2) C(29) C(33) 69.9(4) yes
Ir(2) C(29) C(34) 126.3(6) yes
C(30) C(29) C(33) 109.2(8) yes
C(30) C(29) C(34) 124.7(7) yes
C(33) C(29) C(34) 126.2(8) yes
Ir(2) C(30) C(29) 71.9(4) yes
Ir(2) C(30) C(31) 70.4(4) yes
Ir(2) C(30) C(53) 130.4(6) yes
C(29) C(30) C(31) 107.3(6) yes
C(29) C(30) C(53) 127.6(8) yes
C(31) C(30) C(53) 124.4(8) yes
Ir(2) C(31) C(30) 70.1(5) yes
Ir(2) C(31) C(32) 71.2(5) yes
Ir(2) C(31) C(54) 129.4(6) yes
C(30) C(31) C(32) 108.2(8) yes
C(30) C(31) C(54) 123.7(7) yes
C(32) C(31) C(54) 127.8(8) yes
Ir(2) C(32) C(31) 71.0(5) yes
Ir(2) C(32) C(33) 69.6(5) yes
Ir(2) C(32) C(55) 126.5(6) yes
C(31) C(32) C(33) 107.3(7) yes
C(31) C(32) C(55) 126.8(8) yes
C(33) C(32) C(55) 125.8(7) yes
Ir(2) C(33) C(29) 72.6(4) yes
Ir(2) C(33) C(32) 70.6(4) yes
Ir(2) C(33) C(56) 127.8(6) yes
C(29) C(33) C(32) 108.0(7) yes
C(29) C(33) C(56) 128.1(9) yes
C(32) C(33) C(56) 123.6(7) yes
C(29) C(34) C(35) 114.7(7) yes
C(34) C(35) C(36) 113.7(8) yes
N(4) C(36) C(35) 113.8(7) yes
S(3) C(37) F(4) 110.6(8) yes
S(3) C(37) F(5) 111.1(6) yes
S(3) C(37) F(6) 112.2(6) yes
F(4) C(37) F(5) 107.3(8) yes
F(4) C(37) F(6) 106.3(8) yes
F(5) C(37) F(6) 109.0(9) yes
N(5) C(38) C(39) 108.3(7) yes
N(5) C(38) C(41) 113.4(7) yes
C(39) C(38) C(41) 108.6(6) yes
N(6) C(39) C(38) 107.5(5) yes
N(6) C(39) C(47) 112.1(6) yes
C(38) C(39) C(47) 108.6(7) yes
C(38) C(41) C(42) 122.4(9) yes
C(38) C(41) C(46) 118.5(9) yes
C(42) C(41) C(46) 119.0(9) yes
C(41) C(42) C(43) 120.2(11) yes
C(42) C(43) C(44) 120.9(12) yes
C(43) C(44) C(45) 118.9(11) yes
C(44) C(45) C(46) 120.1(12) yes
C(41) C(46) C(45) 120.9(11) yes
C(39) C(47) C(48) 122.4(7) yes
C(39) C(47) C(52) 119.4(8) yes
C(48) C(47) C(52) 118.1(8) yes
C(47) C(48) C(49) 122.9(8) yes
C(48) C(49) C(50) 119.9(11) yes
C(49) C(50) C(51) 118.3(10) yes
C(50) C(51) C(52) 121.9(9) yes
C(47) C(52) C(51) 118.7(10) yes
Ir(3) C(57) C(58) 71.8(6) yes
Ir(3) C(57) C(60) 70.5(6) yes
Ir(3) C(57) C(65) 126.6(7) yes
C(58) C(57) C(60) 114.1(9) yes
C(58) C(57) C(65) 122.4(9) yes
C(60) C(57) C(65) 123.5(8) yes
Ir(3) C(58) C(57) 70.2(6) yes
Ir(3) C(58) C(61) 133.8(8) yes
Ir(3) C(58) C(85) 69.8(5) yes
C(57) C(58) C(61) 130.3(11) yes
C(57) C(58) C(85) 103.0(7) yes
C(61) C(58) C(85) 125.2(10) yes
Ir(3) C(59) C(60) 70.1(4) yes
Ir(3) C(59) C(63) 129.7(7) yes
Ir(3) C(59) C(85) 71.1(4) yes
C(60) C(59) C(63) 127.6(7) yes
C(60) C(59) C(85) 107.2(8) yes
C(63) C(59) C(85) 124.8(7) yes
Ir(3) C(60) C(57) 71.9(5) yes
Ir(3) C(60) C(59) 70.7(4) yes
Ir(3) C(60) C(64) 126.2(7) yes
C(57) C(60) C(59) 105.7(7) yes
C(57) C(60) C(64) 129.8(9) yes
C(59) C(60) C(64) 124.3(9) yes
C(57) C(65) C(66) 113.9(12) yes
C(65) C(66) C(67) 114.2(9) yes
N(7) C(67) C(66) 111.0(8) yes
S(5) C(68) F(7) 109.4(7) yes
S(5) C(68) F(8) 109.6(7) yes
S(5) C(68) F(9) 112.5(7) yes
F(7) C(68) F(8) 107.5(8) yes
F(7) C(68) F(9) 107.7(8) yes
F(8) C(68) F(9) 109.9(8) yes
N(8) C(69) C(70) 107.2(7) yes
N(8) C(69) C(72) 113.0(6) yes
C(70) C(69) C(72) 112.7(7) yes
N(9) C(70) C(69) 106.5(7) yes
N(9) C(70) C(78) 114.0(7) yes
C(69) C(70) C(78) 109.7(7) yes
C(69) C(72) C(73) 118.8(8) yes
C(69) C(72) C(77) 121.5(9) yes
C(73) C(72) C(77) 119.7(9) yes
C(72) C(73) C(74) 119.7(10) yes
C(73) C(74) C(75) 119.9(11) yes
C(74) C(75) C(76) 120.1(11) yes
C(75) C(76) C(77) 119.5(10) yes
C(72) C(77) C(76) 121.2(10) yes
C(70) C(78) C(79) 120.1(9) yes
C(70) C(78) C(83) 122.5(8) yes
C(79) C(78) C(83) 117.4(9) yes
C(78) C(79) C(80) 121.2(11) yes
C(79) C(80) C(81) 120.6(11) yes
C(80) C(81) C(82) 118.2(11) yes
C(81) C(82) C(83) 121.3(11) yes
C(78) C(83) C(82) 121.3(10) yes
Cl(1) C(84) Cl(2) 109.3(7) yes
Ir(3) C(85) C(58) 71.2(6) yes
Ir(3) C(85) C(59) 70.1(4) yes
Ir(3) C(85) C(62) 126.0(7) yes
C(58) C(85) C(59) 109.8(8) yes
C(58) C(85) C(62) 124.5(8) yes
C(59) C(85) C(62) 125.7(9) yes
Cl(3) C(86) Cl(4) 114.3(8) yes
Cl(5) C(87) Cl(6) 110.1(18) yes
Ir(1) N(2) H(108) 109.3 no
Ir(1) N(2) H(109) 109.5 no
C(14) N(2) H(108) 108.8 no
C(14) N(2) H(109) 109.8 no
H(108) N(2) H(109) 109.5 no
Ir(2) N(5) H(106) 109.7 no
Ir(2) N(5) H(107) 109.3 no
C(38) N(5) H(106) 109.8 no
C(38) N(5) H(107) 110.0 no
H(106) N(5) H(107) 109.5 no
Ir(3) N(8) H(110) 109.3 no
Ir(3) N(8) H(111) 109.0 no
C(69) N(8) H(110) 108.9 no
C(69) N(8) H(111) 109.4 no
H(110) N(8) H(111) 109.5 no
C(2) C(6) H(43) 109.1 no
C(2) C(6) H(44) 109.6 no
C(2) C(6) H(45) 109.7 no
H(43) C(6) H(44) 109.5 no
H(43) C(6) H(45) 109.5 no
H(44) C(6) H(45) 109.5 no
C(3) C(7) H(66) 109.7 no
C(3) C(7) H(67) 109.6 no
C(3) C(7) H(68) 109.1 no
H(66) C(7) H(67) 109.5 no
H(66) C(7) H(68) 109.5 no
H(67) C(7) H(68) 109.5 no
C(4) C(8) H(28) 108.2 no
C(4) C(8) H(29) 109.9 no
C(4) C(8) H(30) 110.3 no
H(28) C(8) H(29) 109.5 no
H(28) C(8) H(30) 109.5 no
H(29) C(8) H(30) 109.5 no
C(5) C(9) H(89) 108.5 no
C(5) C(9) H(90) 110.4 no
C(5) C(9) H(91) 109.5 no
H(89) C(9) H(90) 109.5 no
H(89) C(9) H(91) 109.5 no
H(90) C(9) H(91) 109.5 no
C(1) C(10) H(97) 108.6 no
C(1) C(10) H(98) 107.4 no
C(11) C(10) H(97) 109.3 no
C(11) C(10) H(98) 107.2 no
H(97) C(10) H(98) 109.5 no
C(10) C(11) H(104) 109.8 no
C(10) C(11) H(105) 108.6 no
C(12) C(11) H(104) 108.8 no
C(12) C(11) H(105) 108.6 no
H(104) C(11) H(105) 109.5 no
N(1) C(12) H(61) 108.4 no
N(1) C(12) H(62) 107.8 no
C(11) C(12) H(61) 108.5 no
C(11) C(12) H(62) 108.4 no
H(61) C(12) H(62) 109.5 no
N(2) C(14) H(41) 107.8 no
C(15) C(14) H(41) 108.0 no
C(17) C(14) H(41) 107.9 no
N(3) C(15) H(42) 108.8 no
C(14) C(15) H(42) 108.6 no
C(23) C(15) H(42) 108.7 no
S(2) C(16) H(5) 109.9 no
S(2) C(16) H(6) 109.5 no
S(2) C(16) H(7) 109.0 no
H(5) C(16) H(6) 109.5 no
H(5) C(16) H(7) 109.5 no
H(6) C(16) H(7) 109.5 no
C(17) C(18) H(81) 118.5 no
C(19) C(18) H(81) 120.1 no
C(18) C(19) H(19) 119.7 no
C(20) C(19) H(19) 121.1 no
C(19) C(20) H(18) 119.7 no
C(21) C(20) H(18) 120.0 no
C(20) C(21) H(8) 119.9 no
C(22) C(21) H(8) 118.1 no
C(17) C(22) H(93) 119.4 no
C(21) C(22) H(93) 121.3 no
C(23) C(24) H(60) 118.9 no
C(25) C(24) H(60) 119.7 no
C(24) C(25) H(70) 119.1 no
C(26) C(25) H(70) 119.3 no
C(25) C(26) H(64) 120.3 no
C(27) C(26) H(64) 120.8 no
C(26) C(27) H(40) 120.0 no
C(28) C(27) H(40) 119.5 no
C(23) C(28) H(63) 119.8 no
C(27) C(28) H(63) 120.8 no
C(29) C(34) H(1) 108.2 no
C(29) C(34) H(2) 107.9 no
C(35) C(34) H(1) 107.5 no
C(35) C(34) H(2) 109.0 no
H(1) C(34) H(2) 109.5 no
C(34) C(35) H(47) 108.9 no
C(34) C(35) H(48) 108.2 no
C(36) C(35) H(47) 109.2 no
C(36) C(35) H(48) 107.3 no
H(47) C(35) H(48) 109.5 no
N(4) C(36) H(35) 109.1 no
N(4) C(36) H(36) 107.9 no
C(35) C(36) H(35) 109.4 no
C(35) C(36) H(36) 107.0 no
H(35) C(36) H(36) 109.5 no
N(5) C(38) H(65) 109.0 no
C(39) C(38) H(65) 108.6 no
C(41) C(38) H(65) 108.8 no
N(6) C(39) H(34) 109.5 no
C(38) C(39) H(34) 109.7 no
C(47) C(39) H(34) 109.4 no
S(4) C(40) H(9) 109.5 no
S(4) C(40) H(10) 109.6 no
S(4) C(40) H(11) 109.3 no
H(9) C(40) H(10) 109.5 no
H(9) C(40) H(11) 109.5 no
H(10) C(40) H(11) 109.5 no
C(41) C(42) H(71) 119.4 no
C(43) C(42) H(71) 120.4 no
C(42) C(43) H(102) 119.8 no
C(44) C(43) H(102) 119.3 no
C(43) C(44) H(75) 120.7 no
C(45) C(44) H(75) 120.4 no
C(44) C(45) H(85) 119.6 no
C(46) C(45) H(85) 120.4 no
C(41) C(46) H(52) 119.6 no
C(45) C(46) H(52) 119.4 no
C(47) C(48) H(69) 117.6 no
C(49) C(48) H(69) 119.5 no
C(48) C(49) H(53) 119.6 no
C(50) C(49) H(53) 120.5 no
C(49) C(50) H(103) 121.8 no
C(51) C(50) H(103) 119.9 no
C(50) C(51) H(92) 119.4 no
C(52) C(51) H(92) 118.7 no
C(47) C(52) H(46) 120.4 no
C(51) C(52) H(46) 120.8 no
C(30) C(53) H(31) 109.8 no
C(30) C(53) H(32) 109.9 no
C(30) C(53) H(33) 108.7 no
H(31) C(53) H(32) 109.5 no
H(31) C(53) H(33) 109.5 no
H(32) C(53) H(33) 109.5 no
C(31) C(54) H(86) 109.4 no
C(31) C(54) H(87) 109.8 no
C(31) C(54) H(88) 109.2 no
H(86) C(54) H(87) 109.5 no
H(86) C(54) H(88) 109.5 no
H(87) C(54) H(88) 109.5 no
C(32) C(55) H(55) 109.4 no
C(32) C(55) H(56) 109.6 no
C(32) C(55) H(57) 109.4 no
H(55) C(55) H(56) 109.5 no
H(55) C(55) H(57) 109.5 no
H(56) C(55) H(57) 109.5 no
C(33) C(56) H(94) 109.5 no
C(33) C(56) H(95) 109.4 no
C(33) C(56) H(96) 109.5 no
H(94) C(56) H(95) 109.5 no
H(94) C(56) H(96) 109.5 no
H(95) C(56) H(96) 109.5 no
C(58) C(61) H(76) 109.1 no
C(58) C(61) H(77) 109.3 no
C(58) C(61) H(78) 110.0 no
H(76) C(61) H(77) 109.5 no
H(76) C(61) H(78) 109.5 no
H(77) C(61) H(78) 109.5 no
C(85) C(62) H(20) 108.9 no
C(85) C(62) H(21) 108.9 no
C(85) C(62) H(22) 110.5 no
H(20) C(62) H(21) 109.5 no
H(20) C(62) H(22) 109.5 no
H(21) C(62) H(22) 109.5 no
C(59) C(63) H(37) 109.2 no
C(59) C(63) H(38) 110.0 no
C(59) C(63) H(39) 109.2 no
H(37) C(63) H(38) 109.5 no
H(37) C(63) H(39) 109.5 no
H(38) C(63) H(39) 109.5 no
C(60) C(64) H(49) 110.5 no
C(60) C(64) H(50) 108.7 no
C(60) C(64) H(51) 109.2 no
H(49) C(64) H(50) 109.5 no
H(49) C(64) H(51) 109.5 no
H(50) C(64) H(51) 109.5 no
C(57) C(65) H(12) 107.6 no
C(57) C(65) H(13) 108.4 no
C(66) C(65) H(12) 109.2 no
C(66) C(65) H(13) 108.3 no
H(12) C(65) H(13) 109.5 no
C(65) C(66) H(14) 108.8 no
C(65) C(66) H(15) 108.0 no
C(67) C(66) H(14) 108.5 no
C(67) C(66) H(15) 107.8 no
H(14) C(66) H(15) 109.5 no
N(7) C(67) H(16) 110.1 no
N(7) C(67) H(17) 108.1 no
C(66) C(67) H(16) 109.7 no
C(66) C(67) H(17) 108.5 no
H(16) C(67) H(17) 109.5 no
N(8) C(69) H(83) 107.7 no
C(70) C(69) H(83) 107.8 no
C(72) C(69) H(83) 108.4 no
N(9) C(70) H(72) 108.7 no
C(69) C(70) H(72) 108.8 no
C(78) C(70) H(72) 108.9 no
S(6) C(71) H(23) 109.6 no
S(6) C(71) H(24) 109.3 no
S(6) C(71) H(25) 109.5 no
H(23) C(71) H(24) 109.5 no
H(23) C(71) H(25) 109.5 no
H(24) C(71) H(25) 109.5 no
C(72) C(73) H(73) 120.2 no
C(74) C(73) H(73) 120.1 no
C(73) C(74) H(54) 119.4 no
C(75) C(74) H(54) 120.7 no
C(74) C(75) H(84) 119.9 no
C(76) C(75) H(84) 120.1 no
C(75) C(76) H(80) 119.7 no
C(77) C(76) H(80) 120.8 no
C(72) C(77) H(58) 119.7 no
C(76) C(77) H(58) 119.1 no
C(78) C(79) H(99) 119.3 no
C(80) C(79) H(99) 119.6 no
C(79) C(80) H(59) 120.1 no
C(81) C(80) H(59) 119.3 no
C(80) C(81) H(74) 120.9 no
C(82) C(81) H(74) 120.9 no
C(81) C(82) H(82) 118.7 no
C(83) C(82) H(82) 120.0 no
C(78) C(83) H(79) 118.9 no
C(82) C(83) H(79) 119.7 no
Cl(1) C(84) H(100) 109.4 no
Cl(1) C(84) H(101) 109.3 no
Cl(2) C(84) H(100) 110.0 no
Cl(2) C(84) H(101) 109.4 no
H(100) C(84) H(101) 109.5 no
Cl(3) C(86) H(3) 108.6 no
Cl(3) C(86) H(4) 107.5 no
Cl(4) C(86) H(3) 109.1 no
Cl(4) C(86) H(4) 107.8 no
H(3) C(86) H(4) 109.5 no
Cl(5) C(87) H(26) 109.9 no
Cl(5) C(87) H(27) 109.1 no
Cl(6) C(87) H(26) 109.7 no
Cl(6) C(87) H(27) 108.5 no
H(26) C(87) H(27) 109.5 no

loop_
_geom_bond_atom_site_label_1
_geom_bond_atom_site_label_2
_geom_bond_distance
_geom_bond_publ_flag
Ir(1) N(1) 2.175(7) yes
Ir(1) N(2) 2.147(7) yes
Ir(1) N(3) 2.132(6) yes
Ir(1) C(1) 2.188(8) yes
Ir(1) C(2) 2.194(10) yes
Ir(1) C(3) 2.143(8) yes
Ir(1) C(4) 2.151(7) yes
Ir(1) C(5) 2.162(8) yes
Ir(2) N(4) 2.149(8) yes
Ir(2) N(5) 2.133(6) yes
Ir(2) N(6) 2.134(5) yes
Ir(2) C(29) 2.189(8) yes
Ir(2) C(30) 2.162(8) yes
Ir(2) C(31) 2.166(9) yes
Ir(2) C(32) 2.169(9) yes
Ir(2) C(33) 2.155(8) yes
Ir(3) N(7) 2.174(7) yes
Ir(3) N(8) 2.108(7) yes
Ir(3) N(9) 2.158(7) yes
Ir(3) C(57) 2.170(12) yes
Ir(3) C(58) 2.192(11) yes
Ir(3) C(59) 2.160(8) yes
Ir(3) C(60) 2.151(8) yes
Ir(3) C(85) 2.172(9) yes
Cl(1) C(84) 1.784(12) yes
Cl(2) C(84) 1.746(13) yes
Cl(3) C(86) 1.786(14) yes
Cl(4) C(86) 1.731(12) yes
Cl(5) C(87) 1.78(3) yes
Cl(6) C(87) 1.73(2) yes
S(1) O(1) 1.433(8) yes
S(1) O(2) 1.439(6) yes
S(1) N(1) 1.542(8) yes
S(1) C(13) 1.868(14) yes
S(2) O(3) 1.430(6) yes
S(2) O(4) 1.465(6) yes
S(2) N(3) 1.609(6) yes
S(2) C(16) 1.771(11) yes
S(3) O(5) 1.458(7) yes
S(3) O(6) 1.426(7) yes
S(3) N(4) 1.553(8) yes
S(3) C(37) 1.840(10) yes
S(4) O(7) 1.437(7) yes
S(4) O(8) 1.458(7) yes
S(4) N(6) 1.596(6) yes
S(4) C(40) 1.758(8) yes
S(5) O(9) 1.425(9) yes
S(5) O(10) 1.443(7) yes
S(5) N(7) 1.547(8) yes
S(5) C(68) 1.874(9) yes
S(6) O(11) 1.420(8) yes
S(6) O(12) 1.439(7) yes
S(6) N(9) 1.603(6) yes
S(6) C(71) 1.800(11) yes
F(1) C(13) 1.295(15) yes
F(2) C(13) 1.337(16) yes
F(3) C(13) 1.354(12) yes
F(4) C(37) 1.349(13) yes
F(5) C(37) 1.339(13) yes
F(6) C(37) 1.334(13) yes
F(7) C(68) 1.356(14) yes
F(8) C(68) 1.349(11) yes
F(9) C(68) 1.298(14) yes
N(1) C(12) 1.462(12) yes
N(2) C(14) 1.503(12) yes
N(3) C(15) 1.491(12) yes
N(4) C(36) 1.514(12) yes
N(5) C(38) 1.478(11) yes
N(6) C(39) 1.499(10) yes
N(7) C(67) 1.501(15) yes
N(8) C(69) 1.492(12) yes
N(9) C(70) 1.478(13) yes
C(1) C(2) 1.437(15) yes
C(1) C(5) 1.428(13) yes
C(1) C(10) 1.502(14) yes
C(2) C(3) 1.453(13) yes
C(2) C(6) 1.492(16) yes
C(3) C(4) 1.433(13) yes
C(3) C(7) 1.488(16) yes
C(4) C(5) 1.433(14) yes
C(4) C(8) 1.486(14) yes
C(5) C(9) 1.529(14) yes
C(10) C(11) 1.536(18) yes
C(11) C(12) 1.551(14) yes
C(14) C(15) 1.544(11) yes
C(14) C(17) 1.496(13) yes
C(15) C(23) 1.524(13) yes
C(17) C(18) 1.384(15) yes
C(17) C(22) 1.410(16) yes
C(18) C(19) 1.421(18) yes
C(19) C(20) 1.36(2) yes
C(20) C(21) 1.37(2) yes
C(21) C(22) 1.393(19) yes
C(23) C(24) 1.408(14) yes
C(23) C(28) 1.399(11) yes
C(24) C(25) 1.350(16) yes
C(25) C(26) 1.373(12) yes
C(26) C(27) 1.392(15) yes
C(27) C(28) 1.412(15) yes
C(29) C(30) 1.425(12) yes
C(29) C(33) 1.398(12) yes
C(29) C(34) 1.523(14) yes
C(30) C(31) 1.461(13) yes
C(30) C(53) 1.513(11) yes
C(31) C(32) 1.406(11) yes
C(31) C(54) 1.463(14) yes
C(32) C(33) 1.473(14) yes
C(32) C(55) 1.490(13) yes
C(33) C(56) 1.536(12) yes
C(34) C(35) 1.534(14) yes
C(35) C(36) 1.503(12) yes
C(38) C(39) 1.537(10) yes
C(38) C(41) 1.541(12) yes
C(39) C(47) 1.540(12) yes
C(41) C(42) 1.375(15) yes
C(41) C(46) 1.379(15) yes
C(42) C(43) 1.397(14) yes
C(43) C(44) 1.39(2) yes
C(44) C(45) 1.367(19) yes
C(45) C(46) 1.409(18) yes
C(47) C(48) 1.370(14) yes
C(47) C(52) 1.406(11) yes
C(48) C(49) 1.374(15) yes
C(49) C(50) 1.355(14) yes
C(50) C(51) 1.411(19) yes
C(51) C(52) 1.371(15) yes
C(57) C(58) 1.420(14) yes
C(57) C(60) 1.394(14) yes
C(57) C(65) 1.546(18) yes
C(58) C(61) 1.482(14) yes
C(58) C(85) 1.457(15) yes
C(59) C(60) 1.449(12) yes
C(59) C(63) 1.474(13) yes
C(59) C(85) 1.440(11) yes
C(60) C(64) 1.488(13) yes
C(62) C(85) 1.486(15) yes
C(65) C(66) 1.567(17) yes
C(66) C(67) 1.542(17) yes
C(69) C(70) 1.533(11) yes
C(69) C(72) 1.536(13) yes
C(70) C(78) 1.523(13) yes
C(72) C(73) 1.394(15) yes
C(72) C(77) 1.393(14) yes
C(73) C(74) 1.409(16) yes
C(74) C(75) 1.408(18) yes
C(75) C(76) 1.389(17) yes
C(76) C(77) 1.398(16) yes
C(78) C(79) 1.392(15) yes
C(78) C(83) 1.393(14) yes
C(79) C(80) 1.397(18) yes
C(80) C(81) 1.383(19) yes
C(81) C(82) 1.389(17) yes
C(82) C(83) 1.375(16) yes
N(2) H(108) 0.950 no
N(2) H(109) 0.950 no
N(5) H(106) 0.950 no
N(5) H(107) 0.950 no
N(8) H(110) 0.950 no
N(8) H(111) 0.950 no
C(6) H(43) 0.950 no
C(6) H(44) 0.950 no
C(6) H(45) 0.950 no
C(7) H(66) 0.950 no
C(7) H(67) 0.950 no
C(7) H(68) 0.950 no
C(8) H(28) 0.950 no
C(8) H(29) 0.950 no
C(8) H(30) 0.950 no
C(9) H(89) 0.950 no
C(9) H(90) 0.950 no
C(9) H(91) 0.950 no
C(10) H(97) 0.950 no
C(10) H(98) 0.950 no
C(11) H(104) 0.950 no
C(11) H(105) 0.950 no
C(12) H(61) 0.950 no
C(12) H(62) 0.950 no
C(14) H(41) 0.950 no
C(15) H(42) 0.950 no
C(16) H(5) 0.950 no
C(16) H(6) 0.950 no
C(16) H(7) 0.950 no
C(18) H(81) 0.950 no
C(19) H(19) 0.950 no
C(20) H(18) 0.950 no
C(21) H(8) 0.950 no
C(22) H(93) 0.950 no
C(24) H(60) 0.950 no
C(25) H(70) 0.950 no
C(26) H(64) 0.950 no
C(27) H(40) 0.950 no
C(28) H(63) 0.950 no
C(34) H(1) 0.950 no
C(34) H(2) 0.950 no
C(35) H(47) 0.950 no
C(35) H(48) 0.950 no
C(36) H(35) 0.950 no
C(36) H(36) 0.950 no
C(38) H(65) 0.950 no
C(39) H(34) 0.950 no
C(40) H(9) 0.950 no
C(40) H(10) 0.950 no
C(40) H(11) 0.950 no
C(42) H(71) 0.950 no
C(43) H(102) 0.950 no
C(44) H(75) 0.950 no
C(45) H(85) 0.950 no
C(46) H(52) 0.950 no
C(48) H(69) 0.950 no
C(49) H(53) 0.950 no
C(50) H(103) 0.950 no
C(51) H(92) 0.950 no
C(52) H(46) 0.950 no
C(53) H(31) 0.950 no
C(53) H(32) 0.950 no
C(53) H(33) 0.950 no
C(54) H(86) 0.950 no
C(54) H(87) 0.950 no
C(54) H(88) 0.950 no
C(55) H(55) 0.950 no
C(55) H(56) 0.950 no
C(55) H(57) 0.950 no
C(56) H(94) 0.950 no
C(56) H(95) 0.950 no
C(56) H(96) 0.950 no
C(61) H(76) 0.950 no
C(61) H(77) 0.950 no
C(61) H(78) 0.950 no
C(62) H(20) 0.950 no
C(62) H(21) 0.950 no
C(62) H(22) 0.950 no
C(63) H(37) 0.950 no
C(63) H(38) 0.950 no
C(63) H(39) 0.950 no
C(64) H(49) 0.950 no
C(64) H(50) 0.950 no
C(64) H(51) 0.950 no
C(65) H(12) 0.950 no
C(65) H(13) 0.950 no
C(66) H(14) 0.950 no
C(66) H(15) 0.950 no
C(67) H(16) 0.950 no
C(67) H(17) 0.950 no
C(69) H(83) 0.950 no
C(70) H(72) 0.950 no
C(71) H(23) 0.950 no
C(71) H(24) 0.950 no
C(71) H(25) 0.950 no
C(73) H(73) 0.950 no
C(74) H(54) 0.950 no
C(75) H(84) 0.950 no
C(76) H(80) 0.950 no
C(77) H(58) 0.950 no
C(79) H(99) 0.950 no
C(80) H(59) 0.950 no
C(81) H(74) 0.950 no
C(82) H(82) 0.950 no
C(83) H(79) 0.950 no
C(84) H(100) 0.950 no
C(84) H(101) 0.950 no
C(86) H(3) 0.950 no
C(86) H(4) 0.950 no
C(87) H(26) 0.950 no
C(87) H(27) 0.950 no

loop_
_geom_contact_atom_site_label_1
_geom_contact_atom_site_label_2
_geom_contact_distance
_geom_contact_site_symmetry_2
Cl(2) Cl(4) 3.411(4) .
Cl(3) O(6) 3.227(9) 1_554
Cl(3) C(44) 3.592(13) 2_556
Cl(3) C(53) 3.571(9) 2_546
Cl(3) C(65) 3.454(16) 1_455
Cl(4) Cl(2) 3.411(4) .
Cl(4) C(82) 3.584(12) 2_656
Cl(5) F(2) 3.411(10) .
Cl(6) C(44) 3.440(14) 2_656
F(1) C(40) 3.265(12) 2_646
F(1) C(49) 3.599(12) 2_646
F(1) C(50) 3.596(13) 2_646
F(2) Cl(5) 3.411(10) .
F(2) C(40) 3.084(12) 2_646
F(2) C(51) 3.441(13) 1_554
F(2) C(87) 3.42(3) .
F(3) C(51) 3.206(15) 1_554
F(3) C(52) 3.124(12) 1_554
F(4) C(79) 3.371(13) 1_455
F(5) C(9) 3.566(16) 2_556
F(7) C(45) 3.453(16) 2_656
F(8) C(28) 3.337(11) .
F(9) C(6) 3.524(16) 2_656
O(1) C(64) 3.393(12) .
O(2) C(54) 3.343(12) 2_646
O(2) C(63) 3.507(12) .
O(2) C(64) 3.475(13) .
O(3) C(26) 3.267(11) 2_646
O(3) C(27) 3.512(13) 2_646
O(4) N(8) 3.020(8) .
O(4) C(63) 3.276(12) .
O(4) C(64) 3.534(14) .
O(5) C(8) 3.231(13) 1_556
O(6) Cl(3) 3.227(9) 1_556
O(6) C(8) 3.236(12) 1_556
O(6) C(86) 3.077(16) 1_556
O(7) C(81) 3.316(15) 2_657
O(8) N(2) 3.075(9) 1_556
O(8) C(8) 3.123(15) 1_556
O(8) C(14) 3.522(10) 1_556
O(8) C(17) 3.490(10) 1_556
O(8) C(18) 3.545(12) 1_556
O(9) C(6) 3.189(15) 2_656
O(10) C(55) 3.411(10) 1_655
O(10) C(56) 3.320(14) 1_655
O(10) C(61) 3.348(15) 2_756
O(11) C(84) 3.358(15) 1_655
O(12) N(5) 3.022(8) 1_655
O(12) C(55) 3.388(11) 1_655
N(2) O(8) 3.075(9) 1_554
N(5) O(12) 3.022(8) 1_455
N(8) O(4) 3.020(8) .
C(2) C(56) 3.594(13) 2_546
C(6) F(9) 3.524(16) 2_646
C(6) O(9) 3.189(15) 2_646
C(8) O(5) 3.231(13) 1_554
C(8) O(6) 3.236(12) 1_554
C(8) O(8) 3.123(15) 1_554
C(9) F(5) 3.566(16) 2_546
C(14) O(8) 3.522(10) 1_554
C(17) O(8) 3.490(10) 1_554
C(18) O(8) 3.545(12) 1_554
C(19) C(74) 3.447(16) 2_656
C(26) O(3) 3.267(11) 2_656
C(26) C(73) 3.586(14) 2_656
C(27) O(3) 3.512(13) 2_656
C(28) F(8) 3.337(11) .
C(40) F(1) 3.265(12) 2_656
C(40) F(2) 3.084(12) 2_656
C(44) Cl(3) 3.592(13) 2_546
C(44) Cl(6) 3.440(14) 2_646
C(45) F(7) 3.453(16) 2_646
C(49) F(1) 3.599(12) 2_656
C(50) F(1) 3.596(13) 2_656
C(51) F(2) 3.441(13) 1_556
C(51) F(3) 3.206(15) 1_556
C(52) F(3) 3.124(12) 1_556
C(53) Cl(3) 3.571(9) 2_556
C(54) O(2) 3.343(12) 2_656
C(54) C(59) 3.562(14) 2_656
C(54) C(60) 3.457(14) 2_656
C(55) O(10) 3.411(10) 1_455
C(55) O(12) 3.388(11) 1_455
C(56) O(10) 3.320(14) 1_455
C(56) C(2) 3.594(13) 2_556
C(59) C(54) 3.562(14) 2_646
C(60) C(54) 3.457(14) 2_646
C(61) O(10) 3.348(15) 2_746
C(63) O(2) 3.507(12) .
C(63) O(4) 3.276(12) .
C(64) O(1) 3.393(12) .
C(64) O(2) 3.475(13) .
C(64) O(4) 3.534(14) .
C(65) Cl(3) 3.454(16) 1_655
C(73) C(26) 3.586(14) 2_646
C(74) C(19) 3.447(16) 2_646
C(79) F(4) 3.371(13) 1_655
C(81) O(7) 3.316(15) 2_647
C(82) Cl(4) 3.584(12) 2_646
C(82) C(86) 3.440(18) 2_646
C(84) O(11) 3.358(15) 1_455
C(86) O(6) 3.077(16) 1_554
C(86) C(82) 3.440(18) 2_656
C(87) F(2) 3.42(3) .
Cl(1) H(21) 3.068 2_656
Cl(1) H(52) 3.027 .
Cl(1) H(53) 3.453 .
Cl(1) H(55) 3.213 .
Cl(1) H(65) 3.588 .
Cl(1) H(69) 3.218 .
Cl(2) H(21) 3.257 2_656
Cl(2) H(66) 3.171 .
Cl(2) H(67) 3.551 .
Cl(2) H(76) 3.094 1_455
Cl(3) H(1) 3.047 2_546
Cl(3) H(2) 3.559 2_546
Cl(3) H(12) 2.932 1_455
Cl(3) H(13) 3.237 1_455
Cl(3) H(14) 3.417 1_455
Cl(3) H(31) 3.206 2_546
Cl(3) H(32) 3.219 2_546
Cl(3) H(75) 2.921 2_556
Cl(3) H(102) 3.309 2_556
Cl(4) H(13) 3.163 1_455
Cl(4) H(14) 3.042 1_455
Cl(4) H(22) 3.588 2_656
Cl(4) H(23) 3.162 2_656
Cl(4) H(67) 3.050 .
Cl(4) H(79) 3.476 2_656
Cl(4) H(82) 3.097 2_656
Cl(5) H(9) 3.599 2_646
Cl(5) H(19) 3.246 2_645
Cl(5) H(33) 3.263 2_646
Cl(5) H(92) 3.312 1_554
Cl(5) H(103) 3.112 1_554
Cl(5) H(105) 3.491 2_655
Cl(6) H(8) 3.246 .
Cl(6) H(75) 2.972 2_656
S(1) H(49) 3.169 .
S(2) H(39) 3.247 .
S(2) H(64) 3.332 2_646
S(2) H(111) 3.454 .
S(3) H(29) 3.097 1_556
S(4) H(30) 3.491 1_556
S(4) H(74) 3.480 2_657
S(4) H(109) 3.600 1_556
S(5) H(44) 3.309 2_656
S(5) H(56) 3.580 1_655
S(5) H(94) 3.208 1_655
S(6) H(57) 3.151 1_655
S(6) H(107) 3.232 1_655
F(1) H(9) 3.365 2_646
F(1) H(10) 2.954 2_646
F(1) H(11) 2.952 2_646
F(1) H(26) 3.114 2_645
F(2) H(9) 2.736 2_646
F(2) H(10) 2.696 2_646
F(2) H(11) 3.368 2_646
F(2) H(18) 3.546 2_645
F(2) H(27) 2.809 .
F(2) H(92) 2.508 1_554
F(3) H(46) 2.489 1_554
F(3) H(92) 2.641 1_554
F(4) H(59) 3.235 1_455
F(4) H(98) 3.336 2_556
F(4) H(99) 2.667 1_455
F(5) H(90) 2.635 2_556
F(5) H(98) 3.054 2_556
F(5) H(102) 3.104 2_557
F(6) H(1) 2.748 2_547
F(6) H(31) 2.819 2_547
F(6) H(36) 3.307 2_547
F(6) H(47) 3.585 2_547
F(6) H(59) 2.815 1_455
F(7) H(85) 2.662 2_656
F(7) H(100) 2.744 2_656
F(8) H(40) 3.496 .
F(8) H(63) 2.468 .
F(9) H(40) 3.069 .
F(9) H(44) 3.083 2_656
F(9) H(45) 3.149 2_656
F(9) H(63) 3.566 .
F(9) H(100) 3.341 2_656
O(1) H(27) 3.094 .
O(1) H(49) 2.805 .
O(1) H(50) 3.188 .
O(2) H(10) 3.453 2_646
O(2) H(38) 2.612 .
O(2) H(49) 2.876 .
O(2) H(50) 3.293 .
O(2) H(53) 3.264 2_646
O(2) H(86) 2.851 2_646
O(2) H(87) 3.392 2_646
O(2) H(88) 3.258 2_646
O(3) H(39) 3.179 .
O(3) H(40) 3.016 2_646
O(3) H(64) 2.520 2_646
O(3) H(80) 3.279 2_646
O(4) H(38) 3.487 .
O(4) H(39) 2.397 .
O(4) H(49) 2.813 .
O(4) H(51) 3.533 .
O(4) H(64) 3.496 2_646
O(4) H(110) 3.383 .
O(4) H(111) 2.087 .
O(5) H(29) 2.485 1_556
O(5) H(30) 3.208 1_556
O(5) H(47) 3.157 2_547
O(5) H(89) 3.541 1_556
O(6) H(1) 3.577 2_547
O(6) H(3) 2.379 1_556
O(6) H(4) 3.390 1_556
O(6) H(28) 2.932 1_556
O(6) H(29) 2.823 1_556
O(6) H(30) 3.469 1_556
O(6) H(74) 3.128 2_657
O(7) H(59) 3.240 2_657
O(7) H(74) 2.564 2_657
O(8) H(28) 3.453 1_556
O(8) H(29) 3.469 1_556
O(8) H(30) 2.205 1_556
O(8) H(41) 3.401 1_556
O(8) H(74) 3.443 2_657
O(8) H(81) 3.484 1_556
O(8) H(108) 3.480 1_556
O(8) H(109) 2.192 1_556
O(9) H(43) 2.986 2_656
O(9) H(44) 2.607 2_656
O(9) H(45) 3.557 2_656
O(9) H(94) 3.081 1_655
O(10) H(44) 3.254 2_656
O(10) H(56) 2.557 1_655
O(10) H(57) 3.567 1_655
O(10) H(76) 3.527 2_756
O(10) H(77) 2.587 2_756
O(10) H(78) 3.502 2_756
O(10) H(94) 2.598 1_655
O(10) H(95) 3.258 1_655
O(11) H(57) 2.908 1_655
O(11) H(100) 3.558 1_655
O(11) H(101) 2.455 1_655
O(12) H(57) 2.480 1_655
O(12) H(94) 3.004 1_655
O(12) H(96) 3.545 1_655
O(12) H(106) 3.317 1_655
O(12) H(107) 2.094 1_655
C(1) H(96) 3.572 2_546
C(2) H(95) 2.950 2_546
C(2) H(96) 3.404 2_546
C(3) H(2) 3.251 2_546
C(3) H(95) 3.064 2_546
C(4) H(2) 2.995 2_546
C(4) H(47) 3.469 2_546
C(4) H(48) 3.555 2_546
C(5) H(47) 3.409 2_546
C(5) H(48) 3.250 2_546
C(6) H(58) 3.309 2_646
C(6) H(95) 3.051 2_546
C(7) H(2) 3.510 2_546
C(7) H(95) 3.231 2_546
C(8) H(2) 3.030 2_546
C(8) H(47) 3.332 2_546
C(9) H(46) 3.537 1_554
C(9) H(47) 3.208 2_546
C(9) H(48) 3.389 2_546
C(9) H(71) 3.568 1_554
C(9) H(102) 3.545 1_554
C(11) H(103) 3.374 2_646
C(12) H(53) 3.386 2_646
C(12) H(80) 3.160 2_646
C(13) H(10) 3.282 2_646
C(13) H(92) 3.137 1_554
C(16) H(40) 3.463 2_646
C(18) H(9) 3.224 1_554
C(18) H(54) 3.302 2_656
C(19) H(9) 2.891 1_554
C(19) H(54) 2.859 2_656
C(20) H(9) 3.051 1_554
C(20) H(54) 3.280 2_656
C(20) H(92) 3.489 2_656
C(20) H(103) 3.518 2_656
C(21) H(9) 3.518 1_554
C(24) H(73) 3.395 2_656
C(24) H(82) 3.488 2_656
C(25) H(37) 3.297 2_656
C(25) H(73) 2.998 2_656
C(25) H(79) 3.320 2_656
C(25) H(83) 3.509 2_656
C(26) H(7) 3.451 2_656
C(26) H(37) 3.357 2_656
C(26) H(39) 3.449 2_656
C(26) H(73) 2.963 2_656
C(26) H(80) 3.258 .
C(27) H(7) 3.180 2_656
C(27) H(58) 3.420 .
C(27) H(73) 3.343 2_656
C(27) H(80) 3.360 .
C(32) H(77) 3.444 2_656
C(34) H(29) 3.100 2_556
C(35) H(29) 3.153 2_556
C(35) H(90) 3.326 2_556
C(36) H(74) 3.326 2_657
C(41) H(24) 3.457 1_455
C(41) H(25) 3.057 1_455
C(42) H(24) 3.142 1_455
C(42) H(25) 3.241 1_455
C(42) H(89) 3.120 1_556
C(43) H(4) 2.946 2_546
C(43) H(24) 3.291 1_455
C(43) H(25) 3.295 1_455
C(43) H(89) 3.430 1_556
C(43) H(90) 3.309 1_556
C(44) H(4) 3.117 2_546
C(44) H(14) 3.477 2_646
C(44) H(25) 3.163 1_455
C(45) H(25) 2.968 1_455
C(46) H(25) 2.897 1_455
C(49) H(61) 3.150 2_656
C(49) H(84) 3.366 .
C(50) H(18) 2.879 2_646
C(50) H(26) 3.188 1_556
C(50) H(84) 3.594 .
C(50) H(105) 3.291 2_656
C(51) H(18) 2.822 2_646
C(51) H(26) 3.044 1_556
C(54) H(38) 3.475 2_656
C(54) H(50) 3.434 2_656
C(55) H(77) 3.032 2_656
C(56) H(44) 2.948 2_556
C(57) H(87) 2.933 2_646
C(58) H(56) 3.587 2_646
C(58) H(87) 3.216 2_646
C(59) H(87) 2.643 2_646
C(60) H(86) 3.447 2_646
C(60) H(87) 2.671 2_646
C(61) H(56) 3.142 2_646
C(61) H(101) 3.476 1_655
C(62) H(55) 3.515 2_646
C(63) H(64) 3.064 2_646
C(63) H(70) 3.448 2_646
C(63) H(87) 3.215 2_646
C(64) H(86) 3.467 2_646
C(64) H(87) 3.327 2_646
C(66) H(75) 3.532 2_656
C(68) H(63) 3.543 .
C(71) H(4) 3.030 2_646
C(72) H(6) 3.319 .
C(73) H(6) 3.491 .
C(73) H(7) 3.230 .
C(74) H(6) 3.416 .
C(74) H(7) 3.121 .
C(74) H(19) 3.201 2_646
C(75) H(6) 3.162 .
C(75) H(7) 3.425 .
C(76) H(6) 2.993 .
C(76) H(43) 3.358 2_656
C(76) H(62) 3.166 2_656
C(76) H(97) 3.403 2_656
C(77) H(6) 3.079 .
C(77) H(43) 3.113 2_656
C(77) H(97) 3.511 2_656
C(80) H(36) 3.533 2_647
C(80) H(81) 3.471 2_646
C(81) H(3) 3.281 2_646
C(81) H(35) 3.421 2_647
C(81) H(36) 3.552 2_647
C(81) H(81) 2.791 2_646
C(82) H(3) 2.922 2_646
C(82) H(4) 3.420 2_646
C(82) H(60) 3.540 2_646
C(82) H(81) 2.918 2_646
C(83) H(70) 3.530 2_646
C(84) H(21) 3.458 2_656
C(84) H(52) 3.299 .
C(84) H(76) 3.451 1_455
C(84) H(78) 3.390 1_455
C(85) H(55) 3.558 2_646
C(85) H(87) 2.968 2_646
C(86) H(14) 3.409 1_455
C(86) H(23) 3.431 2_656
C(86) H(24) 3.496 2_656
C(86) H(75) 3.490 2_556
C(86) H(82) 3.110 2_656
C(86) H(102) 3.335 2_556
C(87) H(92) 3.120 1_554
C(87) H(103) 3.518 1_554
H(1) Cl(3) 3.047 2_556
H(1) F(6) 2.748 2_557
H(1) O(6) 3.577 2_557
H(1) H(29) 3.115 2_556
H(2) Cl(3) 3.559 2_556
H(2) C(3) 3.251 2_556
H(2) C(4) 2.995 2_556
H(2) C(7) 3.510 2_556
H(2) C(8) 3.030 2_556
H(2) H(28) 3.054 2_556
H(2) H(29) 2.609 2_556
H(2) H(67) 2.876 2_556
H(3) O(6) 2.379 1_554
H(3) C(81) 3.281 2_656
H(3) C(82) 2.922 2_656
H(3) H(28) 2.830 .
H(3) H(67) 3.460 .
H(3) H(74) 3.192 2_656
H(3) H(82) 2.524 2_656
H(3) H(102) 3.598 2_556
H(4) O(6) 3.390 1_554
H(4) C(43) 2.946 2_556
H(4) C(44) 3.117 2_556
H(4) C(71) 3.030 2_656
H(4) C(82) 3.420 2_656
H(4) H(14) 3.303 1_455
H(4) H(23) 2.807 2_656
H(4) H(24) 2.652 2_656
H(4) H(25) 3.140 2_656
H(4) H(75) 3.014 2_556
H(4) H(82) 3.351 2_656
H(4) H(102) 2.702 2_556
H(6) C(72) 3.319 .
H(6) C(73) 3.491 .
H(6) C(74) 3.416 .
H(6) C(75) 3.162 .
H(6) C(76) 2.993 .
H(6) C(77) 3.079 .
H(6) H(58) 3.507 .
H(6) H(80) 3.376 .
H(7) C(26) 3.451 2_646
H(7) C(27) 3.180 2_646
H(7) C(73) 3.230 .
H(7) C(74) 3.121 .
H(7) C(75) 3.425 .
H(7) H(40) 2.638 2_646
H(7) H(54) 3.381 .
H(7) H(64) 3.176 2_646
H(7) H(73) 3.563 .
H(8) Cl(6) 3.246 .
H(8) H(26) 3.499 .
H(8) H(85) 3.597 2_656
H(9) Cl(5) 3.599 2_656
H(9) F(1) 3.365 2_656
H(9) F(2) 2.736 2_656
H(9) C(18) 3.224 1_556
H(9) C(19) 2.891 1_556
H(9) C(20) 3.051 1_556
H(9) C(21) 3.518 1_556
H(9) H(18) 3.403 1_556
H(9) H(19) 3.133 1_556
H(10) F(1) 2.954 2_656
H(10) F(2) 2.696 2_656
H(10) O(2) 3.453 2_656
H(10) C(13) 3.282 2_656
H(11) F(1) 2.952 2_656
H(11) F(2) 3.368 2_656
H(12) Cl(3) 2.932 1_655
H(12) H(32) 2.823 2_646
H(12) H(75) 3.447 2_656
H(13) Cl(3) 3.237 1_655
H(13) Cl(4) 3.163 1_655
H(14) Cl(3) 3.417 1_655
H(14) Cl(4) 3.042 1_655
H(14) C(44) 3.477 2_656
H(14) C(86) 3.409 1_655
H(14) H(4) 3.303 1_655
H(14) H(75) 3.008 2_656
H(14) H(85) 3.436 2_656
H(15) H(75) 3.317 2_656
H(15) H(85) 3.184 2_656
H(16) H(20) 2.946 2_756
H(16) H(56) 3.137 1_655
H(16) H(77) 3.110 2_756
H(16) H(78) 3.513 2_756
H(17) H(101) 3.163 1_655
H(18) F(2) 3.546 2_655
H(18) C(50) 2.879 2_656
H(18) C(51) 2.822 2_656
H(18) H(9) 3.403 1_554
H(18) H(54) 3.516 2_656
H(18) H(92) 2.643 2_656
H(18) H(103) 2.745 2_656
H(19) Cl(5) 3.246 2_655
H(19) C(74) 3.201 2_656
H(19) H(9) 3.133 1_554
H(19) H(54) 2.855 2_656
H(19) H(103) 3.268 2_656
H(20) H(16) 2.946 2_746
H(20) H(55) 3.563 2_646
H(20) H(56) 3.369 2_646
H(21) Cl(1) 3.068 2_646
H(21) Cl(2) 3.257 2_646
H(21) C(84) 3.458 2_646
H(21) H(55) 2.962 2_646
H(21) H(56) 3.471 2_646
H(21) H(87) 3.600 2_646
H(21) H(101) 3.435 2_646
H(22) Cl(4) 3.588 2_646
H(22) H(70) 3.103 2_646
H(23) Cl(4) 3.162 2_646
H(23) C(86) 3.431 2_646
H(23) H(4) 2.807 2_646
H(24) C(41) 3.457 1_655
H(24) C(42) 3.142 1_655
H(24) C(43) 3.291 1_655
H(24) C(86) 3.496 2_646
H(24) H(4) 2.652 2_646
H(24) H(71) 3.369 1_655
H(24) H(102) 3.590 1_655
H(24) H(107) 3.457 1_655
H(25) C(41) 3.057 1_655
H(25) C(42) 3.241 1_655
H(25) C(43) 3.295 1_655
H(25) C(44) 3.163 1_655
H(25) C(45) 2.968 1_655
H(25) C(46) 2.897 1_655
H(25) H(4) 3.140 2_646
H(25) H(52) 3.320 1_655
H(25) H(85) 3.441 1_655
H(26) F(1) 3.114 2_655
H(26) C(50) 3.188 1_554
H(26) C(51) 3.044 1_554
H(26) H(8) 3.499 .
H(26) H(92) 2.702 1_554
H(26) H(103) 2.975 1_554
H(26) H(104) 3.397 2_655
H(27) F(2) 2.809 .
H(27) O(1) 3.094 .
H(27) H(32) 3.552 2_646
H(27) H(50) 3.546 .
H(27) H(92) 3.049 1_554
H(27) H(93) 3.269 .
H(28) O(6) 2.932 1_554
H(28) O(8) 3.453 1_554
H(28) H(2) 3.054 2_546
H(28) H(3) 2.830 .
H(28) H(74) 3.491 2_656
H(28) H(82) 3.002 2_656
H(29) S(3) 3.097 1_554
H(29) O(5) 2.485 1_554
H(29) O(6) 2.823 1_554
H(29) O(8) 3.469 1_554
H(29) C(34) 3.100 2_546
H(29) C(35) 3.153 2_546
H(29) H(1) 3.115 2_546
H(29) H(2) 2.609 2_546
H(29) H(47) 2.526 2_546
H(29) H(48) 3.450 2_546
H(30) S(4) 3.491 1_554
H(30) O(5) 3.208 1_554
H(30) O(6) 3.469 1_554
H(30) O(8) 2.205 1_554
H(30) H(34) 3.180 1_554
H(31) Cl(3) 3.206 2_556
H(31) F(6) 2.819 2_557
H(32) Cl(3) 3.219 2_556
H(32) H(12) 2.823 2_656
H(32) H(27) 3.552 2_656
H(32) H(50) 3.173 2_656
H(33) Cl(5) 3.263 2_656
H(34) H(30) 3.180 1_556
H(34) H(89) 2.881 1_556
H(35) C(81) 3.421 2_657
H(35) H(59) 3.446 2_657
H(35) H(74) 2.947 2_657
H(35) H(102) 3.189 2_557
H(36) F(6) 3.307 2_557
H(36) C(80) 3.533 2_657
H(36) C(81) 3.552 2_657
H(36) H(59) 2.944 2_657
H(36) H(74) 3.005 2_657
H(37) C(25) 3.297 2_646
H(37) C(26) 3.357 2_646
H(37) H(64) 2.765 2_646
H(37) H(70) 2.628 2_646
H(38) O(2) 2.612 .
H(38) O(4) 3.487 .
H(38) C(54) 3.475 2_646
H(38) H(61) 3.396 .
H(38) H(64) 3.369 2_646
H(38) H(86) 3.584 2_646
H(38) H(87) 2.859 2_646
H(38) H(88) 3.475 2_646
H(39) S(2) 3.247 .
H(39) O(3) 3.179 .
H(39) O(4) 2.397 .
H(39) C(26) 3.449 2_646
H(39) H(64) 2.618 2_646
H(39) H(70) 3.470 2_646
H(40) F(8) 3.496 .
H(40) F(9) 3.069 .
H(40) O(3) 3.016 2_656
H(40) C(16) 3.463 2_656
H(40) H(7) 2.638 2_656
H(40) H(43) 3.512 2_656
H(40) H(45) 3.039 2_656
H(40) H(58) 3.072 .
H(40) H(80) 3.267 .
H(41) O(8) 3.401 1_554
H(41) H(82) 3.115 2_656
H(42) H(49) 3.137 .
H(42) H(51) 3.479 .
H(43) O(9) 2.986 2_646
H(43) C(76) 3.358 2_646
H(43) C(77) 3.113 2_646
H(43) H(40) 3.512 2_646
H(43) H(58) 2.533 2_646
H(43) H(80) 3.035 2_646
H(43) H(95) 3.550 2_546
H(44) S(5) 3.309 2_646
H(44) F(9) 3.083 2_646
H(44) O(9) 2.607 2_646
H(44) O(10) 3.254 2_646
H(44) C(56) 2.948 2_546
H(44) H(58) 3.470 2_646
H(44) H(94) 2.885 2_546
H(44) H(95) 2.387 2_546
H(44) H(96) 3.122 2_546
H(45) F(9) 3.149 2_646
H(45) O(9) 3.557 2_646
H(45) H(40) 3.039 2_646
H(45) H(58) 3.509 2_646
H(46) F(3) 2.489 1_556
H(46) C(9) 3.537 1_556
H(46) H(89) 3.112 1_556
H(46) H(91) 3.081 1_556
H(46) H(108) 3.415 1_556
H(46) H(109) 3.041 1_556
H(47) F(6) 3.585 2_557
H(47) O(5) 3.157 2_557
H(47) C(4) 3.469 2_556
H(47) C(5) 3.409 2_556
H(47) C(8) 3.332 2_556
H(47) C(9) 3.208 2_556
H(47) H(29) 2.526 2_556
H(47) H(71) 3.146 2_557
H(47) H(89) 2.947 2_556
H(47) H(90) 2.897 2_556
H(47) H(102) 3.588 2_557
H(48) C(4) 3.555 2_556
H(48) C(5) 3.250 2_556
H(48) C(9) 3.389 2_556
H(48) H(29) 3.450 2_556
H(48) H(89) 3.561 2_556
H(48) H(90) 2.882 2_556
H(49) S(1) 3.169 .
H(49) O(1) 2.805 .
H(49) O(2) 2.876 .
H(49) O(4) 2.813 .
H(49) H(42) 3.137 .
H(49) H(87) 3.527 2_646
H(50) O(1) 3.188 .
H(50) O(2) 3.293 .
H(50) C(54) 3.434 2_646
H(50) H(27) 3.546 .
H(50) H(32) 3.173 2_646
H(50) H(86) 2.882 2_646
H(50) H(87) 3.117 2_646
H(51) O(4) 3.533 .
H(51) H(42) 3.479 .
H(51) H(93) 3.563 .
H(52) Cl(1) 3.027 .
H(52) C(84) 3.299 .
H(52) H(25) 3.320 1_455
H(52) H(100) 2.994 .
H(52) H(101) 3.331 .
H(53) Cl(1) 3.453 .
H(53) O(2) 3.264 2_656
H(53) C(12) 3.386 2_656
H(53) H(61) 2.489 2_656
H(53) H(84) 2.754 .
H(53) H(105) 3.367 2_656
H(54) C(18) 3.302 2_646
H(54) C(19) 2.859 2_646
H(54) C(20) 3.280 2_646
H(54) H(7) 3.381 .
H(54) H(18) 3.516 2_646
H(54) H(19) 2.855 2_646
H(54) H(81) 3.564 2_646
H(55) Cl(1) 3.213 .
H(55) C(62) 3.515 2_656
H(55) C(85) 3.558 2_656
H(55) H(20) 3.563 2_656
H(55) H(21) 2.962 2_656
H(55) H(77) 3.264 2_656
H(55) H(101) 3.205 .
H(56) S(5) 3.580 1_455
H(56) O(10) 2.557 1_455
H(56) C(58) 3.587 2_656
H(56) C(61) 3.142 2_656
H(56) H(16) 3.137 1_455
H(56) H(20) 3.369 2_656
H(56) H(21) 3.471 2_656
H(56) H(76) 3.595 2_656
H(56) H(77) 2.240 2_656
H(57) S(6) 3.151 1_455
H(57) O(10) 3.567 1_455
H(57) O(11) 2.908 1_455
H(57) O(12) 2.480 1_455
H(57) H(101) 3.436 .
H(58) C(6) 3.309 2_656
H(58) C(27) 3.420 .
H(58) H(6) 3.507 .
H(58) H(40) 3.072 .
H(58) H(43) 2.533 2_656
H(58) H(44) 3.470 2_656
H(58) H(45) 3.509 2_656
H(58) H(97) 3.459 2_656
H(59) F(4) 3.235 1_655
H(59) F(6) 2.815 1_655
H(59) O(7) 3.240 2_647
H(59) H(35) 3.446 2_647
H(59) H(36) 2.944 2_647
H(60) C(82) 3.540 2_656
H(60) H(79) 3.525 2_656
H(60) H(82) 2.884 2_656
H(61) C(49) 3.150 2_646
H(61) H(38) 3.396 .
H(61) H(53) 2.489 2_646
H(61) H(80) 3.170 2_646
H(61) H(84) 3.567 2_646
H(61) H(103) 3.395 2_646
H(62) C(76) 3.166 2_646
H(62) H(80) 2.440 2_646
H(63) F(8) 2.468 .
H(63) F(9) 3.566 .
H(63) C(68) 3.543 .
H(63) H(110) 3.531 .
H(63) H(111) 3.496 .
H(64) S(2) 3.332 2_656
H(64) O(3) 2.520 2_656
H(64) O(4) 3.496 2_656
H(64) C(63) 3.064 2_656
H(64) H(7) 3.176 2_656
H(64) H(37) 2.765 2_656
H(64) H(38) 3.369 2_656
H(64) H(39) 2.618 2_656
H(64) H(73) 3.250 2_656
H(64) H(80) 3.084 .
H(64) H(83) 3.351 2_656
H(65) Cl(1) 3.588 .
H(66) Cl(2) 3.171 .
H(66) H(95) 3.155 2_546
H(67) Cl(2) 3.551 .
H(67) Cl(4) 3.050 .
H(67) H(2) 2.876 2_546
H(67) H(3) 3.460 .
H(67) H(95) 2.960 2_546
H(68) H(82) 3.129 2_656
H(69) Cl(1) 3.218 .
H(70) C(63) 3.448 2_656
H(70) C(83) 3.530 2_656
H(70) H(22) 3.103 2_656
H(70) H(37) 2.628 2_656
H(70) H(39) 3.470 2_656
H(70) H(73) 3.278 2_656
H(70) H(79) 2.779 2_656
H(70) H(83) 3.146 2_656
H(71) C(9) 3.568 1_556
H(71) H(24) 3.369 1_455
H(71) H(47) 3.146 2_547
H(71) H(89) 2.838 1_556
H(71) H(90) 3.466 1_556
H(73) C(24) 3.395 2_646
H(73) C(25) 2.998 2_646
H(73) C(26) 2.963 2_646
H(73) C(27) 3.343 2_646
H(73) H(7) 3.563 .
H(73) H(64) 3.250 2_646
H(73) H(70) 3.278 2_646
H(73) H(81) 3.319 2_646
H(74) S(4) 3.480 2_647
H(74) O(6) 3.128 2_647
H(74) O(7) 2.564 2_647
H(74) O(8) 3.443 2_647
H(74) C(36) 3.326 2_647
H(74) H(3) 3.192 2_646
H(74) H(28) 3.491 2_646
H(74) H(35) 2.947 2_647
H(74) H(36) 3.005 2_647
H(74) H(81) 2.806 2_646
H(75) Cl(3) 2.921 2_546
H(75) Cl(6) 2.972 2_646
H(75) C(66) 3.532 2_646
H(75) C(86) 3.490 2_546
H(75) H(4) 3.014 2_546
H(75) H(12) 3.447 2_646
H(75) H(14) 3.008 2_646
H(75) H(15) 3.317 2_646
H(76) Cl(2) 3.094 1_655
H(76) O(10) 3.527 2_746
H(76) C(84) 3.451 1_655
H(76) H(56) 3.595 2_646
H(76) H(100) 3.517 1_655
H(76) H(101) 3.148 1_655
H(77) O(10) 2.587 2_746
H(77) C(32) 3.444 2_646
H(77) C(55) 3.032 2_646
H(77) H(16) 3.110 2_746
H(77) H(55) 3.264 2_646
H(77) H(56) 2.240 2_646
H(78) O(10) 3.502 2_746
H(78) C(84) 3.390 1_655
H(78) H(16) 3.513 2_746
H(78) H(100) 3.224 1_655
H(78) H(101) 2.916 1_655
H(79) Cl(4) 3.476 2_646
H(79) C(25) 3.320 2_646
H(79) H(60) 3.525 2_646
H(79) H(70) 2.779 2_646
H(80) O(3) 3.279 2_656
H(80) C(12) 3.160 2_656
H(80) C(26) 3.258 .
H(80) C(27) 3.360 .
H(80) H(6) 3.376 .
H(80) H(40) 3.267 .
H(80) H(43) 3.035 2_656
H(80) H(61) 3.170 2_656
H(80) H(62) 2.440 2_656
H(80) H(64) 3.084 .
H(80) H(97) 3.292 2_656
H(80) H(105) 3.510 2_656
H(81) O(8) 3.484 1_554
H(81) C(80) 3.471 2_656
H(81) C(81) 2.791 2_656
H(81) C(82) 2.918 2_656
H(81) H(54) 3.564 2_656
H(81) H(73) 3.319 2_656
H(81) H(74) 2.806 2_656
H(81) H(82) 2.997 2_656
H(82) Cl(4) 3.097 2_646
H(82) C(24) 3.488 2_646
H(82) C(86) 3.110 2_646
H(82) H(3) 2.524 2_646
H(82) H(4) 3.351 2_646
H(82) H(28) 3.002 2_646
H(82) H(41) 3.115 2_646
H(82) H(60) 2.884 2_646
H(82) H(68) 3.129 2_646
H(82) H(81) 2.997 2_646
H(83) C(25) 3.509 2_646
H(83) H(64) 3.351 2_646
H(83) H(70) 3.146 2_646
H(84) C(49) 3.366 .
H(84) C(50) 3.594 .
H(84) H(53) 2.754 .
H(84) H(61) 3.567 2_656
H(84) H(103) 3.247 .
H(84) H(105) 3.572 2_656
H(85) F(7) 2.662 2_646
H(85) H(8) 3.597 2_646
H(85) H(14) 3.436 2_646
H(85) H(15) 3.184 2_646
H(85) H(25) 3.441 1_455
H(86) O(2) 2.851 2_656
H(86) C(60) 3.447 2_656
H(86) C(64) 3.467 2_656
H(86) H(38) 3.584 2_656
H(86) H(50) 2.882 2_656
H(87) O(2) 3.392 2_656
H(87) C(57) 2.933 2_656
H(87) C(58) 3.216 2_656
H(87) C(59) 2.643 2_656
H(87) C(60) 2.671 2_656
H(87) C(63) 3.215 2_656
H(87) C(64) 3.327 2_656
H(87) C(85) 2.968 2_656
H(87) H(21) 3.600 2_656
H(87) H(38) 2.859 2_656
H(87) H(49) 3.527 2_656
H(87) H(50) 3.117 2_656
H(88) O(2) 3.258 2_656
H(88) H(38) 3.475 2_656
H(89) O(5) 3.541 1_554
H(89) C(42) 3.120 1_554
H(89) C(43) 3.430 1_554
H(89) H(34) 2.881 1_554
H(89) H(46) 3.112 1_554
H(89) H(47) 2.947 2_546
H(89) H(48) 3.561 2_546
H(89) H(71) 2.838 1_554
H(89) H(102) 3.390 1_554
H(90) F(5) 2.635 2_546
H(90) C(35) 3.326 2_546
H(90) C(43) 3.309 1_554
H(90) H(47) 2.897 2_546
H(90) H(48) 2.882 2_546
H(90) H(71) 3.466 1_554
H(90) H(102) 2.918 1_554
H(91) H(46) 3.081 1_554
H(92) Cl(5) 3.312 1_556
H(92) F(2) 2.508 1_556
H(92) F(3) 2.641 1_556
H(92) C(13) 3.137 1_556
H(92) C(20) 3.489 2_646
H(92) C(87) 3.120 1_556
H(92) H(18) 2.643 2_646
H(92) H(26) 2.702 1_556
H(92) H(27) 3.049 1_556
H(93) H(27) 3.269 .
H(93) H(51) 3.563 .
H(94) S(5) 3.208 1_455
H(94) O(9) 3.081 1_455
H(94) O(10) 2.598 1_455
H(94) O(12) 3.004 1_455
H(94) H(44) 2.885 2_556
H(95) O(10) 3.258 1_455
H(95) C(2) 2.950 2_556
H(95) C(3) 3.064 2_556
H(95) C(6) 3.051 2_556
H(95) C(7) 3.231 2_556
H(95) H(43) 3.550 2_556
H(95) H(44) 2.387 2_556
H(95) H(66) 3.155 2_556
H(95) H(67) 2.960 2_556
H(96) O(12) 3.545 1_455
H(96) C(1) 3.572 2_556
H(96) C(2) 3.404 2_556
H(96) H(44) 3.122 2_556
H(97) C(76) 3.403 2_646
H(97) C(77) 3.511 2_646
H(97) H(58) 3.459 2_646
H(97) H(80) 3.292 2_646
H(97) H(99) 3.538 2_646
H(98) F(4) 3.336 2_546
H(98) F(5) 3.054 2_546
H(99) F(4) 2.667 1_655
H(99) H(97) 3.538 2_656
H(100) F(7) 2.744 2_646
H(100) F(9) 3.341 2_646
H(100) O(11) 3.558 1_455
H(100) H(52) 2.994 .
H(100) H(76) 3.517 1_455
H(100) H(78) 3.224 1_455
H(101) O(11) 2.455 1_455
H(101) C(61) 3.476 1_455
H(101) H(17) 3.163 1_455
H(101) H(21) 3.435 2_656
H(101) H(52) 3.331 .
H(101) H(55) 3.205 .
H(101) H(57) 3.436 .
H(101) H(76) 3.148 1_455
H(101) H(78) 2.916 1_455
H(102) Cl(3) 3.309 2_546
H(102) F(5) 3.104 2_547
H(102) C(9) 3.545 1_556
H(102) C(86) 3.335 2_546
H(102) H(3) 3.598 2_546
H(102) H(4) 2.702 2_546
H(102) H(24) 3.590 1_455
H(102) H(35) 3.189 2_547
H(102) H(47) 3.588 2_547
H(102) H(89) 3.390 1_556
H(102) H(90) 2.918 1_556
H(103) Cl(5) 3.112 1_556
H(103) C(11) 3.374 2_656
H(103) C(20) 3.518 2_646
H(103) C(87) 3.518 1_556
H(103) H(18) 2.745 2_646
H(103) H(19) 3.268 2_646
H(103) H(26) 2.975 1_556
H(103) H(61) 3.395 2_656
H(103) H(84) 3.247 .
H(103) H(104) 3.516 2_656
H(103) H(105) 2.562 2_656
H(104) H(26) 3.397 2_645
H(104) H(103) 3.516 2_646
H(105) Cl(5) 3.491 2_645
H(105) C(50) 3.291 2_646
H(105) H(53) 3.367 2_646
H(105) H(80) 3.510 2_646
H(105) H(84) 3.572 2_646
H(105) H(103) 2.562 2_646
H(106) O(12) 3.317 1_455
H(107) S(6) 3.232 1_455
H(107) O(12) 2.094 1_455
H(107) H(24) 3.457 1_455
H(108) O(8) 3.480 1_554
H(108) H(46) 3.415 1_554
H(109) S(4) 3.600 1_554
H(109) O(8) 2.192 1_554
H(109) H(46) 3.041 1_554
H(110) O(4) 3.383 .
H(110) H(63) 3.531 .
H(111) S(2) 3.454 .
H(111) O(4) 2.087 .
H(111) H(63) 3.496 .

loop_
_geom_hbond_atom_site_label_D
_geom_hbond_atom_site_label_H
_geom_hbond_atom_site_label_A
_geom_hbond_site_symmetry_A
_geom_hbond_distance_DA
_geom_hbond_distance_DH
_geom_hbond_distance_HA
_geom_hbond_angle_DHA
_geom_hbond_publ_flag
N(2) H(108) O(1) . 2.763(10) 0.950 1.904 149.1 no
N(2) H(109) O(8) 1_554 3.075(9) 0.950 2.192 154.2 no
N(5) H(106) O(5) . 2.754(10) 0.950 1.894 149.2 no
N(5) H(107) O(12) 1_455 3.022(8) 0.950 2.094 165.2 no
N(8) H(110) O(9) . 2.748(9) 0.950 1.922 144.1 no
N(8) H(111) O(4) . 3.020(8) 0.950 2.087 167.1 no

loop_
_geom_torsion_atom_site_label_1
_geom_torsion_atom_site_label_2
_geom_torsion_atom_site_label_3
_geom_torsion_atom_site_label_4
_geom_torsion
N(1) Ir(1) N(2) C(14) -118.3(5)
N(2) Ir(1) N(1) S(1) 2.2(6)
N(2) Ir(1) N(1) C(12) -171.0(6)
N(1) Ir(1) N(3) S(2) -53.5(5)
N(1) Ir(1) N(3) C(15) 100.0(6)
N(3) Ir(1) N(1) S(1) -75.2(6)
N(3) Ir(1) N(1) C(12) 111.6(6)
N(1) Ir(1) C(1) C(2) 124.3(5)
N(1) Ir(1) C(1) C(5) -117.9(6)
N(1) Ir(1) C(1) C(10) 6.9(10)
C(1) Ir(1) N(1) S(1) 146.0(6)
C(1) Ir(1) N(1) C(12) -27.2(6)
N(1) Ir(1) C(2) C(1) -62.0(5)
N(1) Ir(1) C(2) C(3) 179.1(4)
N(1) Ir(1) C(2) C(6) 60.9(10)
C(2) Ir(1) N(1) S(1) 179.2(5)
C(2) Ir(1) N(1) C(12) 6.0(7)
N(1) Ir(1) C(3) C(2) -1.6(8)
N(1) Ir(1) C(3) C(4) -118.7(6)
N(1) Ir(1) C(3) C(7) 119.6(9)
C(3) Ir(1) N(1) S(1) -179.7(4)
C(3) Ir(1) N(1) C(12) 7.1(9)
N(1) Ir(1) C(4) C(3) 128.8(6)
N(1) Ir(1) C(4) C(5) 11.3(9)
N(1) Ir(1) C(4) C(8) -109.0(10)
C(4) Ir(1) N(1) S(1) 103.6(7)
C(4) Ir(1) N(1) C(12) -69.6(9)
N(1) Ir(1) C(5) C(1) 67.6(6)
N(1) Ir(1) C(5) C(4) -173.3(5)
N(1) Ir(1) C(5) C(9) -51.1(11)
C(5) Ir(1) N(1) S(1) 111.1(6)
C(5) Ir(1) N(1) C(12) -62.2(7)
N(2) Ir(1) N(3) S(2) -147.1(5)
N(2) Ir(1) N(3) C(15) 6.3(5)
N(3) Ir(1) N(2) C(14) -29.1(4)
N(2) Ir(1) C(1) C(2) -139.4(5)
N(2) Ir(1) C(1) C(5) -21.6(9)
N(2) Ir(1) C(1) C(10) 103.2(10)
C(1) Ir(1) N(2) C(14) 146.5(5)
N(2) Ir(1) C(2) C(1) 110.7(8)
N(2) Ir(1) C(2) C(3) -8.2(10)
N(2) Ir(1) C(2) C(6) -126.4(9)
C(2) Ir(1) N(2) C(14) 68.6(9)
N(2) Ir(1) C(3) C(2) 176.2(4)
N(2) Ir(1) C(3) C(4) 59.2(5)
N(2) Ir(1) C(3) C(7) -62.5(9)
C(3) Ir(1) N(2) C(14) 62.8(5)
N(2) Ir(1) C(4) C(3) -129.8(5)
N(2) Ir(1) C(4) C(5) 112.8(5)
N(2) Ir(1) C(4) C(8) -7.6(10)
C(4) Ir(1) N(2) C(14) 95.6(5)
N(2) Ir(1) C(5) C(1) 166.8(5)
N(2) Ir(1) C(5) C(4) -74.1(6)
N(2) Ir(1) C(5) C(9) 48.1(11)
C(5) Ir(1) N(2) C(14) 132.7(5)
N(3) Ir(1) C(1) C(2) 34.0(7)
N(3) Ir(1) C(1) C(5) 151.9(5)
N(3) Ir(1) C(1) C(10) -83.4(11)
C(1) Ir(1) N(3) S(2) 36.9(7)
C(1) Ir(1) N(3) C(15) -169.7(5)
N(3) Ir(1) C(2) C(1) -157.6(4)
N(3) Ir(1) C(2) C(3) 83.5(4)
N(3) Ir(1) C(2) C(6) -34.7(10)
C(2) Ir(1) N(3) S(2) 57.9(5)
C(2) Ir(1) N(3) C(15) -148.7(6)
N(3) Ir(1) C(3) C(2) -104.2(5)
N(3) Ir(1) C(3) C(4) 138.7(5)
N(3) Ir(1) C(3) C(7) 17.0(9)
C(3) Ir(1) N(3) S(2) 97.1(5)
C(3) Ir(1) N(3) C(15) -109.5(6)
N(3) Ir(1) C(4) C(3) -52.7(6)
N(3) Ir(1) C(4) C(5) -170.1(5)
N(3) Ir(1) C(4) C(8) 69.5(11)
C(4) Ir(1) N(3) S(2) 127.4(5)
C(4) Ir(1) N(3) C(15) -79.2(7)
N(3) Ir(1) C(5) C(1) -92.0(11)
N(3) Ir(1) C(5) C(4) 27.1(13)
N(3) Ir(1) C(5) C(9) 149.3(11)
C(5) Ir(1) N(3) S(2) 107.1(10)
C(5) Ir(1) N(3) C(15) -99.5(12)
C(1) Ir(1) C(2) C(3) -118.9(6)
C(1) Ir(1) C(2) C(6) 122.9(11)
C(2) Ir(1) C(1) C(5) 117.9(7)
C(2) Ir(1) C(1) C(10) -117.4(11)
C(1) Ir(1) C(3) C(2) 36.7(5)
C(1) Ir(1) C(3) C(4) -80.3(5)
C(1) Ir(1) C(3) C(7) 158.0(9)
C(3) Ir(1) C(1) C(2) -37.5(4)
C(3) Ir(1) C(1) C(5) 80.4(6)
C(3) Ir(1) C(1) C(10) -154.9(11)
C(1) Ir(1) C(4) C(3) 80.7(6)
C(1) Ir(1) C(4) C(5) -36.7(6)
C(1) Ir(1) C(4) C(8) -157.1(11)
C(4) Ir(1) C(1) C(2) -80.7(5)
C(4) Ir(1) C(1) C(5) 37.2(6)
C(4) Ir(1) C(1) C(10) 161.9(11)
C(1) Ir(1) C(5) C(4) 119.1(8)
C(1) Ir(1) C(5) C(9) -118.8(12)
C(5) Ir(1) C(1) C(2) -117.9(7)
C(5) Ir(1) C(1) C(10) 124.7(13)
C(2) Ir(1) C(3) C(4) -117.1(7)
C(2) Ir(1) C(3) C(7) 121.3(10)
C(3) Ir(1) C(2) C(1) 118.9(6)
C(3) Ir(1) C(2) C(6) -118.2(11)
C(2) Ir(1) C(4) C(3) 38.3(5)
C(2) Ir(1) C(4) C(5) -79.1(6)
C(2) Ir(1) C(4) C(8) 160.5(11)
C(4) Ir(1) C(2) C(1) 80.7(5)
C(4) Ir(1) C(2) C(3) -38.2(4)
C(4) Ir(1) C(2) C(6) -156.4(10)
C(2) Ir(1) C(5) C(1) -37.5(6)
C(2) Ir(1) C(5) C(4) 81.6(6)
C(2) Ir(1) C(5) C(9) -156.3(11)
C(5) Ir(1) C(2) C(1) 37.5(5)
C(5) Ir(1) C(2) C(3) -81.3(5)
C(5) Ir(1) C(2) C(6) 160.4(10)
C(3) Ir(1) C(4) C(5) -117.5(8)
C(3) Ir(1) C(4) C(8) 122.2(12)
C(4) Ir(1) C(3) C(2) 117.1(7)
C(4) Ir(1) C(3) C(7) -121.7(11)
C(3) Ir(1) C(5) C(1) -81.0(6)
C(3) Ir(1) C(5) C(4) 38.0(5)
C(3) Ir(1) C(5) C(9) 160.2(11)
C(5) Ir(1) C(3) C(2) 79.2(5)
C(5) Ir(1) C(3) C(4) -37.9(5)
C(5) Ir(1) C(3) C(7) -159.6(9)
C(4) Ir(1) C(5) C(1) -119.1(8)
C(4) Ir(1) C(5) C(9) 122.2(12)
C(5) Ir(1) C(4) C(3) 117.5(8)
C(5) Ir(1) C(4) C(8) -120.4(12)
N(4) Ir(2) N(5) C(38) -123.5(5)
N(5) Ir(2) N(4) S(3) 7.6(4)
N(5) Ir(2) N(4) C(36) -167.2(5)
N(4) Ir(2) N(6) S(4) -50.4(5)
N(4) Ir(2) N(6) C(39) 104.0(6)
N(6) Ir(2) N(4) S(3) -69.2(4)
N(6) Ir(2) N(4) C(36) 116.0(5)
N(4) Ir(2) C(29) C(30) 121.2(5)
N(4) Ir(2) C(29) C(33) -118.3(6)
N(4) Ir(2) C(29) C(34) 2.4(7)
C(29) Ir(2) N(4) S(3) 151.1(4)
C(29) Ir(2) N(4) C(36) -23.6(5)
N(4) Ir(2) C(30) C(29) -66.0(5)
N(4) Ir(2) C(30) C(31) 177.4(4)
N(4) Ir(2) C(30) C(53) 58.4(9)
C(30) Ir(2) N(4) S(3) -174.4(4)
C(30) Ir(2) N(4) C(36) 10.8(5)
N(4) Ir(2) C(31) C(30) -4.9(7)
N(4) Ir(2) C(31) C(32) -123.2(6)
N(4) Ir(2) C(31) C(54) 112.8(8)
C(31) Ir(2) N(4) S(3) -171.0(4)
C(31) Ir(2) N(4) C(36) 14.2(8)
N(4) Ir(2) C(32) C(31) 127.3(6)
N(4) Ir(2) C(32) C(33) 9.5(8)
N(4) Ir(2) C(32) C(55) -110.5(8)
C(32) Ir(2) N(4) S(3) 110.2(6)
C(32) Ir(2) N(4) C(36) -64.6(7)
N(4) Ir(2) C(33) C(29) 68.3(6)
N(4) Ir(2) C(33) C(32) -174.7(4)
N(4) Ir(2) C(33) C(56) -56.8(9)
C(33) Ir(2) N(4) S(3) 116.6(4)
C(33) Ir(2) N(4) C(36) -58.2(5)
N(5) Ir(2) N(6) S(4) -142.7(5)
N(5) Ir(2) N(6) C(39) 11.7(6)
N(6) Ir(2) N(5) C(38) -34.9(5)
N(5) Ir(2) C(29) C(30) -142.1(5)
N(5) Ir(2) C(29) C(33) -21.6(9)
N(5) Ir(2) C(29) C(34) 99.1(7)
C(29) Ir(2) N(5) C(38) 139.6(6)
N(5) Ir(2) C(30) C(29) 108.9(8)
N(5) Ir(2) C(30) C(31) -7.7(9)
N(5) Ir(2) C(30) C(53) -126.7(8)
C(30) Ir(2) N(5) C(38) 61.2(8)
N(5) Ir(2) C(31) C(30) 176.6(4)
N(5) Ir(2) C(31) C(32) 58.4(5)
N(5) Ir(2) C(31) C(54) -65.6(8)
C(31) Ir(2) N(5) C(38) 55.7(5)
N(5) Ir(2) C(32) C(31) -130.9(5)
N(5) Ir(2) C(32) C(33) 111.4(4)
N(5) Ir(2) C(32) C(55) -8.7(7)
C(32) Ir(2) N(5) C(38) 87.4(5)
N(5) Ir(2) C(33) C(29) 166.7(5)
N(5) Ir(2) C(33) C(32) -76.4(5)
N(5) Ir(2) C(33) C(56) 41.6(9)
C(33) Ir(2) N(5) C(38) 126.1(5)
N(6) Ir(2) C(29) C(30) 29.8(8)
N(6) Ir(2) C(29) C(33) 150.2(5)
N(6) Ir(2) C(29) C(34) -89.1(8)
C(29) Ir(2) N(6) S(4) 42.3(8)
C(29) Ir(2) N(6) C(39) -163.3(6)
N(6) Ir(2) C(30) C(29) -160.6(5)
N(6) Ir(2) C(30) C(31) 82.8(4)
N(6) Ir(2) C(30) C(53) -36.2(9)
C(30) Ir(2) N(6) S(4) 60.8(5)
C(30) Ir(2) N(6) C(39) -144.8(6)
N(6) Ir(2) C(31) C(30) -104.8(4)
N(6) Ir(2) C(31) C(32) 137.0(5)
N(6) Ir(2) C(31) C(54) 13.0(8)
C(31) Ir(2) N(6) S(4) 100.2(5)
C(31) Ir(2) N(6) C(39) -105.3(6)
N(6) Ir(2) C(32) C(31) -53.5(6)
N(6) Ir(2) C(32) C(33) -171.2(4)
N(6) Ir(2) C(32) C(55) 68.7(8)
C(32) Ir(2) N(6) S(4) 130.0(5)
C(32) Ir(2) N(6) C(39) -75.6(6)
N(6) Ir(2) C(33) C(29) -93.3(10)
N(6) Ir(2) C(33) C(32) 23.6(11)
N(6) Ir(2) C(33) C(56) 141.6(9)
C(33) Ir(2) N(6) S(4) 112.2(9)
C(33) Ir(2) N(6) C(39) -93.3(10)
C(29) Ir(2) C(30) C(31) -116.6(6)
C(29) Ir(2) C(30) C(53) 124.4(11)
C(30) Ir(2) C(29) C(33) 120.5(8)
C(30) Ir(2) C(29) C(34) -118.8(8)
C(29) Ir(2) C(31) C(30) 37.8(4)
C(29) Ir(2) C(31) C(32) -80.4(5)
C(29) Ir(2) C(31) C(54) 155.6(9)
C(31) Ir(2) C(29) C(30) -39.0(5)
C(31) Ir(2) C(29) C(33) 81.4(6)
C(31) Ir(2) C(29) C(34) -157.9(7)
C(29) Ir(2) C(32) C(31) 80.7(5)
C(29) Ir(2) C(32) C(33) -37.0(4)
C(29) Ir(2) C(32) C(55) -157.1(8)
C(32) Ir(2) C(29) C(30) -81.2(5)
C(32) Ir(2) C(29) C(33) 39.3(5)
C(32) Ir(2) C(29) C(34) 160.0(7)
C(29) Ir(2) C(33) C(32) 116.9(7)
C(29) Ir(2) C(33) C(56) -125.1(11)
C(33) Ir(2) C(29) C(30) -120.5(8)
C(33) Ir(2) C(29) C(34) 120.7(9)
C(30) Ir(2) C(31) C(32) -118.3(7)
C(30) Ir(2) C(31) C(54) 117.8(9)
C(31) Ir(2) C(30) C(29) 116.6(6)
C(31) Ir(2) C(30) C(53) -119.0(10)
C(30) Ir(2) C(32) C(31) 38.2(5)
C(30) Ir(2) C(32) C(33) -79.5(5)
C(30) Ir(2) C(32) C(55) 160.4(8)
C(32) Ir(2) C(30) C(29) 79.9(5)
C(32) Ir(2) C(30) C(31) -36.7(4)
C(32) Ir(2) C(30) C(53) -155.7(10)
C(30) Ir(2) C(33) C(29) -36.3(5)
C(30) Ir(2) C(33) C(32) 80.7(5)
C(30) Ir(2) C(33) C(56) -161.4(10)
C(33) Ir(2) C(30) C(29) 35.6(5)
C(33) Ir(2) C(30) C(31) -81.0(5)
C(33) Ir(2) C(30) C(53) 160.0(10)
C(31) Ir(2) C(32) C(33) -117.7(7)
C(31) Ir(2) C(32) C(55) 122.2(10)
C(32) Ir(2) C(31) C(30) 118.3(7)
C(32) Ir(2) C(31) C(54) -124.0(10)
C(31) Ir(2) C(33) C(29) -80.1(6)
C(31) Ir(2) C(33) C(32) 36.8(4)
C(31) Ir(2) C(33) C(56) 154.8(9)
C(33) Ir(2) C(31) C(30) 79.5(4)
C(33) Ir(2) C(31) C(32) -38.8(5)
C(33) Ir(2) C(31) C(54) -162.7(9)
C(32) Ir(2) C(33) C(29) -116.9(7)
C(32) Ir(2) C(33) C(56) 117.9(10)
C(33) Ir(2) C(32) C(31) 117.7(7)
C(33) Ir(2) C(32) C(55) -120.1(9)
N(7) Ir(3) N(8) C(69) -118.7(5)
N(8) Ir(3) N(7) S(5) 10.0(6)
N(8) Ir(3) N(7) C(67) -162.9(6)
N(7) Ir(3) N(9) S(6) -57.0(5)
N(7) Ir(3) N(9) C(70) 94.6(6)
N(9) Ir(3) N(7) S(5) -66.6(6)
N(9) Ir(3) N(7) C(67) 120.5(6)
N(7) Ir(3) C(57) C(58) 115.6(5)
N(7) Ir(3) C(57) C(60) -119.4(5)
N(7) Ir(3) C(57) C(65) -1.6(8)
C(57) Ir(3) N(7) S(5) 149.2(6)
C(57) Ir(3) N(7) C(67) -23.7(6)
N(7) Ir(3) C(58) C(57) -71.0(5)
N(7) Ir(3) C(58) C(61) 56.4(13)
N(7) Ir(3) C(58) C(85) 176.2(4)
C(58) Ir(3) N(7) S(5) -175.1(5)
C(58) Ir(3) N(7) C(67) 12.0(6)
N(7) Ir(3) C(59) C(60) 3.9(9)
N(7) Ir(3) C(59) C(63) -118.9(8)
N(7) Ir(3) C(59) C(85) 121.1(6)
C(59) Ir(3) N(7) S(5) 112.2(8)
C(59) Ir(3) N(7) C(67) -60.7(8)
N(7) Ir(3) C(60) C(57) 67.6(5)
N(7) Ir(3) C(60) C(59) -177.8(5)
N(7) Ir(3) C(60) C(64) -58.9(9)
C(60) Ir(3) N(7) S(5) 114.8(6)
C(60) Ir(3) N(7) C(67) -58.1(6)
N(7) Ir(3) C(85) C(58) -6.6(8)
N(7) Ir(3) C(85) C(59) -126.8(6)
N(7) Ir(3) C(85) C(62) 112.9(9)
C(85) Ir(3) N(7) S(5) -170.8(5)
C(85) Ir(3) N(7) C(67) 16.3(9)
N(8) Ir(3) N(9) S(6) -149.0(5)
N(8) Ir(3) N(9) C(70) 2.6(5)
N(9) Ir(3) N(8) C(69) -29.4(4)
N(8) Ir(3) C(57) C(58) -148.3(5)
N(8) Ir(3) C(57) C(60) -23.3(7)
N(8) Ir(3) C(57) C(65) 94.5(9)
C(57) Ir(3) N(8) C(69) 144.9(5)
N(8) Ir(3) C(58) C(57) 94.2(11)
N(8) Ir(3) C(58) C(61) -138.5(11)
N(8) Ir(3) C(58) C(85) -18.6(12)
C(58) Ir(3) N(8) C(69) 75.4(10)
N(8) Ir(3) C(59) C(60) 105.4(5)
N(8) Ir(3) C(59) C(63) -17.5(7)
N(8) Ir(3) C(59) C(85) -137.4(5)
C(59) Ir(3) N(8) C(69) 91.6(5)
N(8) Ir(3) C(60) C(57) 164.5(5)
N(8) Ir(3) C(60) C(59) -80.9(5)
N(8) Ir(3) C(60) C(64) 38.0(9)
C(60) Ir(3) N(8) C(69) 130.5(5)
N(8) Ir(3) C(85) C(58) 172.6(4)
N(8) Ir(3) C(85) C(59) 52.3(6)
N(8) Ir(3) C(85) C(62) -67.9(8)
C(85) Ir(3) N(8) C(69) 61.8(5)
N(9) Ir(3) C(57) C(58) 22.3(8)
N(9) Ir(3) C(57) C(60) 147.2(5)
N(9) Ir(3) C(57) C(65) -95.0(9)
C(57) Ir(3) N(9) S(6) 37.4(8)
C(57) Ir(3) N(9) C(70) -171.0(6)
N(9) Ir(3) C(58) C(57) -166.5(5)
N(9) Ir(3) C(58) C(61) -39.1(13)
N(9) Ir(3) C(58) C(85) 80.7(5)
C(58) Ir(3) N(9) S(6) 51.5(5)
C(58) Ir(3) N(9) C(70) -156.8(6)
N(9) Ir(3) C(59) C(60) -177.5(5)
N(9) Ir(3) C(59) C(63) 59.7(8)
N(9) Ir(3) C(59) C(85) -60.3(6)
C(59) Ir(3) N(9) S(6) 123.7(4)
C(59) Ir(3) N(9) C(70) -84.7(6)
N(9) Ir(3) C(60) C(57) -108.0(10)
N(9) Ir(3) C(60) C(59) 6.5(13)
N(9) Ir(3) C(60) C(64) 125.4(10)
C(60) Ir(3) N(9) S(6) 118.9(10)
C(60) Ir(3) N(9) C(70) -89.5(12)
N(9) Ir(3) C(85) C(58) -108.3(5)
N(9) Ir(3) C(85) C(59) 131.5(5)
N(9) Ir(3) C(85) C(62) 11.2(8)
C(85) Ir(3) N(9) S(6) 90.4(5)
C(85) Ir(3) N(9) C(70) -118.0(6)
C(57) Ir(3) C(58) C(61) 127.4(15)
C(57) Ir(3) C(58) C(85) -112.8(7)
C(58) Ir(3) C(57) C(60) 125.0(8)
C(58) Ir(3) C(57) C(65) -117.3(10)
C(57) Ir(3) C(59) C(60) -38.5(5)
C(57) Ir(3) C(59) C(63) -161.4(8)
C(57) Ir(3) C(59) C(85) 78.7(6)
C(59) Ir(3) C(57) C(58) -84.7(6)
C(59) Ir(3) C(57) C(60) 40.2(5)
C(59) Ir(3) C(57) C(65) 158.0(9)
C(57) Ir(3) C(60) C(59) 114.5(7)
C(57) Ir(3) C(60) C(64) -126.6(11)
C(60) Ir(3) C(57) C(58) -125.0(8)
C(60) Ir(3) C(57) C(65) 117.8(10)
C(57) Ir(3) C(85) C(58) 39.8(5)
C(57) Ir(3) C(85) C(59) -80.4(6)
C(57) Ir(3) C(85) C(62) 159.3(9)
C(85) Ir(3) C(57) C(58) -40.9(5)
C(85) Ir(3) C(57) C(60) 84.1(5)
C(85) Ir(3) C(57) C(65) -158.1(9)
C(58) Ir(3) C(59) C(60) -80.7(6)
C(58) Ir(3) C(59) C(63) 156.5(8)
C(58) Ir(3) C(59) C(85) 36.5(6)
C(59) Ir(3) C(58) C(57) 76.4(5)
C(59) Ir(3) C(58) C(61) -156.2(13)
C(59) Ir(3) C(58) C(85) -36.4(4)
C(58) Ir(3) C(60) C(57) -33.6(5)
C(58) Ir(3) C(60) C(59) 81.0(6)
C(58) Ir(3) C(60) C(64) -160.1(10)
C(60) Ir(3) C(58) C(57) 33.3(5)
C(60) Ir(3) C(58) C(61) 160.6(13)
C(60) Ir(3) C(58) C(85) -79.6(5)
C(58) Ir(3) C(85) C(59) -120.2(8)
C(58) Ir(3) C(85) C(62) 119.5(10)
C(85) Ir(3) C(58) C(57) 112.8(7)
C(85) Ir(3) C(58) C(61) -119.8(14)
C(59) Ir(3) C(60) C(57) -114.5(7)
C(59) Ir(3) C(60) C(64) 118.9(11)
C(60) Ir(3) C(59) C(63) -122.8(9)
C(60) Ir(3) C(59) C(85) 117.2(8)
C(59) Ir(3) C(85) C(58) 120.2(8)
C(59) Ir(3) C(85) C(62) -120.2(11)
C(85) Ir(3) C(59) C(60) -117.2(8)
C(85) Ir(3) C(59) C(63) 120.0(10)
C(60) Ir(3) C(85) C(58) 81.9(6)
C(60) Ir(3) C(85) C(59) -38.4(5)
C(60) Ir(3) C(85) C(62) -158.6(9)
C(85) Ir(3) C(60) C(57) -76.6(5)
C(85) Ir(3) C(60) C(59) 37.9(5)
C(85) Ir(3) C(60) C(64) 156.8(10)
O(1) S(1) N(1) Ir(1) 16.4(7)
O(1) S(1) N(1) C(12) -170.4(6)
O(1) S(1) C(13) F(1) 173.6(7)
O(1) S(1) C(13) F(2) 51.4(9)
O(1) S(1) C(13) F(3) -65.5(9)
O(2) S(1) N(1) Ir(1) 155.6(5)
O(2) S(1) N(1) C(12) -31.2(8)
O(2) S(1) C(13) F(1) 51.1(8)
O(2) S(1) C(13) F(2) -71.1(9)
O(2) S(1) C(13) F(3) 172.1(8)
N(1) S(1) C(13) F(1) -69.3(8)
N(1) S(1) C(13) F(2) 168.5(7)
N(1) S(1) C(13) F(3) 51.7(10)
C(13) S(1) N(1) Ir(1) -93.8(6)
C(13) S(1) N(1) C(12) 79.3(7)
O(3) S(2) N(3) Ir(1) -2.5(6)
O(3) S(2) N(3) C(15) -156.8(6)
O(4) S(2) N(3) Ir(1) 127.8(4)
O(4) S(2) N(3) C(15) -26.5(7)
C(16) S(2) N(3) Ir(1) -117.4(5)
C(16) S(2) N(3) C(15) 88.3(7)
O(5) S(3) N(4) Ir(2) 17.2(5)
O(5) S(3) N(4) C(36) -168.1(5)
O(5) S(3) C(37) F(4) -63.5(7)
O(5) S(3) C(37) F(5) 177.4(7)
O(5) S(3) C(37) F(6) 55.1(8)
O(6) S(3) N(4) Ir(2) 153.8(4)
O(6) S(3) N(4) C(36) -31.5(6)
O(6) S(3) C(37) F(4) 175.3(7)
O(6) S(3) C(37) F(5) 56.2(8)
O(6) S(3) C(37) F(6) -66.1(8)
N(4) S(3) C(37) F(4) 53.7(8)
N(4) S(3) C(37) F(5) -65.4(9)
N(4) S(3) C(37) F(6) 172.2(7)
C(37) S(3) N(4) Ir(2) -93.2(5)
C(37) S(3) N(4) C(36) 81.5(6)
O(7) S(4) N(6) Ir(2) -4.6(6)
O(7) S(4) N(6) C(39) -159.5(6)
O(8) S(4) N(6) Ir(2) 125.5(4)
O(8) S(4) N(6) C(39) -29.3(7)
C(40) S(4) N(6) Ir(2) -118.6(4)
C(40) S(4) N(6) C(39) 86.5(6)
O(9) S(5) N(7) Ir(3) 15.3(7)
O(9) S(5) N(7) C(67) -171.8(6)
O(9) S(5) C(68) F(7) 174.3(6)
O(9) S(5) C(68) F(8) -68.1(8)
O(9) S(5) C(68) F(9) 54.6(8)
O(10) S(5) N(7) Ir(3) 154.0(5)
O(10) S(5) N(7) C(67) -33.1(8)
O(10) S(5) C(68) F(7) 52.3(8)
O(10) S(5) C(68) F(8) 169.9(8)
O(10) S(5) C(68) F(9) -67.4(9)
N(7) S(5) C(68) F(7) -69.5(7)
N(7) S(5) C(68) F(8) 48.1(9)
N(7) S(5) C(68) F(9) 170.8(7)
C(68) S(5) N(7) Ir(3) -94.0(6)
C(68) S(5) N(7) C(67) 78.9(7)
O(11) S(6) N(9) Ir(3) -5.9(6)
O(11) S(6) N(9) C(70) -157.4(6)
O(12) S(6) N(9) Ir(3) 126.4(4)
O(12) S(6) N(9) C(70) -25.1(7)
C(71) S(6) N(9) Ir(3) -120.1(6)
C(71) S(6) N(9) C(70) 88.4(7)
Ir(1) N(1) C(12) C(11) 67.8(10)
S(1) N(1) C(12) C(11) -106.6(9)
Ir(1) N(2) C(14) C(15) 47.1(7)
Ir(1) N(2) C(14) C(17) 171.4(5)
Ir(1) N(3) C(15) C(14) 16.8(8)
Ir(1) N(3) C(15) C(23) 138.5(5)
S(2) N(3) C(15) C(14) 173.0(6)
S(2) N(3) C(15) C(23) -65.4(7)
Ir(2) N(4) C(36) C(35) 65.0(9)
S(3) N(4) C(36) C(35) -110.8(8)
Ir(2) N(5) C(38) C(39) 52.8(7)
Ir(2) N(5) C(38) C(41) 173.4(5)
Ir(2) N(6) C(39) C(38) 12.8(8)
Ir(2) N(6) C(39) C(47) 132.0(5)
S(4) N(6) C(39) C(38) 170.0(6)
S(4) N(6) C(39) C(47) -70.7(8)
Ir(3) N(7) C(67) C(66) 65.4(8)
S(5) N(7) C(67) C(66) -108.8(8)
Ir(3) N(8) C(69) C(70) 51.2(7)
Ir(3) N(8) C(69) C(72) 175.8(5)
Ir(3) N(9) C(70) C(69) 23.3(8)
Ir(3) N(9) C(70) C(78) 144.4(5)
S(6) N(9) C(70) C(69) 176.2(5)
S(6) N(9) C(70) C(78) -62.6(9)
Ir(1) C(1) C(2) C(3) 58.8(5)
Ir(1) C(1) C(2) C(6) -124.1(9)
Ir(1) C(1) C(5) C(4) -60.5(6)
Ir(1) C(1) C(5) C(9) 123.7(9)
Ir(1) C(1) C(10) C(11) -20.5(15)
C(2) C(1) C(5) Ir(1) 61.4(6)
C(2) C(1) C(5) C(4) 0.9(10)
C(2) C(1) C(5) C(9) -174.9(8)
C(5) C(1) C(2) Ir(1) -60.6(6)
C(5) C(1) C(2) C(3) -1.8(9)
C(5) C(1) C(2) C(6) 175.3(9)
C(2) C(1) C(10) C(11) -111.6(12)
C(10) C(1) C(2) Ir(1) 123.9(8)
C(10) C(1) C(2) C(3) -177.3(8)
C(10) C(1) C(2) C(6) -0.2(11)
C(5) C(1) C(10) C(11) 74.0(13)
C(10) C(1) C(5) Ir(1) -123.5(10)
C(10) C(1) C(5) C(4) 176.0(9)
C(10) C(1) C(5) C(9) 0.2(12)
Ir(1) C(2) C(3) C(4) 62.2(5)
Ir(1) C(2) C(3) C(7) -125.9(8)
C(1) C(2) C(3) Ir(1) -60.1(6)
C(1) C(2) C(3) C(4) 2.1(9)
C(1) C(2) C(3) C(7) 174.0(7)
C(6) C(2) C(3) Ir(1) 122.7(8)
C(6) C(2) C(3) C(4) -175.1(8)
C(6) C(2) C(3) C(7) -3.2(13)
Ir(1) C(3) C(4) C(5) 61.6(5)
Ir(1) C(3) C(4) C(8) -121.6(8)
C(2) C(3) C(4) Ir(1) -63.2(5)
C(2) C(3) C(4) C(5) -1.6(9)
C(2) C(3) C(4) C(8) 175.2(8)
C(7) C(3) C(4) Ir(1) 125.0(8)
C(7) C(3) C(4) C(5) -173.4(8)
C(7) C(3) C(4) C(8) 3.4(13)
Ir(1) C(4) C(5) C(1) 61.5(6)
Ir(1) C(4) C(5) C(9) -122.9(10)
C(3) C(4) C(5) Ir(1) -61.1(5)
C(3) C(4) C(5) C(1) 0.4(9)
C(3) C(4) C(5) C(9) 176.0(8)
C(8) C(4) C(5) Ir(1) 122.1(8)
C(8) C(4) C(5) C(1) -176.4(8)
C(8) C(4) C(5) C(9) -0.8(14)
C(1) C(10) C(11) C(12) 52.8(13)
C(10) C(11) C(12) N(1) -84.2(12)
N(2) C(14) C(15) N(3) -40.7(9)
N(2) C(14) C(15) C(23) -164.2(7)
N(2) C(14) C(17) C(18) 122.1(9)
N(2) C(14) C(17) C(22) -59.3(10)
C(15) C(14) C(17) C(18) -115.2(9)
C(15) C(14) C(17) C(22) 63.4(12)
C(17) C(14) C(15) N(3) -165.4(7)
C(17) C(14) C(15) C(23) 71.1(10)
N(3) C(15) C(23) C(24) -55.9(10)
N(3) C(15) C(23) C(28) 121.2(8)
C(14) C(15) C(23) C(24) 64.5(11)
C(14) C(15) C(23) C(28) -118.4(8)
C(14) C(17) C(18) C(19) 177.0(9)
C(14) C(17) C(22) C(21) -175.9(10)
C(18) C(17) C(22) C(21) 2.8(15)
C(22) C(17) C(18) C(19) -1.6(15)
C(17) C(18) C(19) C(20) 1.0(16)
C(18) C(19) C(20) C(21) -1.6(17)
C(19) C(20) C(21) C(22) 2.9(19)
C(20) C(21) C(22) C(17) -3.4(18)
C(15) C(23) C(24) C(25) 173.8(9)
C(15) C(23) C(28) C(27) -173.7(8)
C(24) C(23) C(28) C(27) 3.5(13)
C(28) C(23) C(24) C(25) -3.4(14)
C(23) C(24) C(25) C(26) 1.7(15)
C(24) C(25) C(26) C(27) -0.2(12)
C(25) C(26) C(27) C(28) 0.4(11)
C(26) C(27) C(28) C(23) -2.1(14)
Ir(2) C(29) C(30) C(31) 61.9(5)
Ir(2) C(29) C(30) C(53) -127.6(9)
Ir(2) C(29) C(33) C(32) -62.1(5)
Ir(2) C(29) C(33) C(56) 124.7(9)
Ir(2) C(29) C(34) C(35) -15.5(10)
C(30) C(29) C(33) Ir(2) 58.9(6)
C(30) C(29) C(33) C(32) -3.2(9)
C(30) C(29) C(33) C(56) -176.3(8)
C(33) C(29) C(30) Ir(2) -59.0(6)
C(33) C(29) C(30) C(31) 3.0(9)
C(33) C(29) C(30) C(53) 173.5(8)
C(30) C(29) C(34) C(35) -104.8(9)
C(34) C(29) C(30) Ir(2) 120.8(8)
C(34) C(29) C(30) C(31) -177.3(8)
C(34) C(29) C(30) C(53) -6.8(14)
C(33) C(29) C(34) C(35) 74.9(10)
C(34) C(29) C(33) Ir(2) -120.8(8)
C(34) C(29) C(33) C(32) 177.1(8)
C(34) C(29) C(33) C(56) 3.9(15)
Ir(2) C(30) C(31) C(32) 61.3(6)
Ir(2) C(30) C(31) C(54) -124.8(8)
C(29) C(30) C(31) Ir(2) -62.9(5)
C(29) C(30) C(31) C(32) -1.6(9)
C(29) C(30) C(31) C(54) 172.3(8)
C(53) C(30) C(31) Ir(2) 126.2(8)
C(53) C(30) C(31) C(32) -172.5(8)
C(53) C(30) C(31) C(54) 1.5(13)
Ir(2) C(31) C(32) C(33) 60.3(6)
Ir(2) C(31) C(32) C(55) -121.9(9)
C(30) C(31) C(32) Ir(2) -60.6(6)
C(30) C(31) C(32) C(33) -0.3(8)
C(30) C(31) C(32) C(55) 177.5(8)
C(54) C(31) C(32) Ir(2) 125.8(9)
C(54) C(31) C(32) C(33) -173.9(8)
C(54) C(31) C(32) C(55) 3.9(15)
Ir(2) C(32) C(33) C(29) 63.4(6)
Ir(2) C(32) C(33) C(56) -123.0(8)
C(31) C(32) C(33) Ir(2) -61.3(6)
C(31) C(32) C(33) C(29) 2.1(10)
C(31) C(32) C(33) C(56) 175.7(8)
C(55) C(32) C(33) Ir(2) 120.9(8)
C(55) C(32) C(33) C(29) -175.7(8)
C(55) C(32) C(33) C(56) -2.1(13)
C(29) C(34) C(35) C(36) 52.7(10)
C(34) C(35) C(36) N(4) -84.7(9)
N(5) C(38) C(39) N(6) -41.8(9)
N(5) C(38) C(39) C(47) -163.3(6)
N(5) C(38) C(41) C(42) -45.2(10)
N(5) C(38) C(41) C(46) 138.7(7)
C(39) C(38) C(41) C(42) 75.3(10)
C(39) C(38) C(41) C(46) -100.9(9)
C(41) C(38) C(39) N(6) -165.4(7)
C(41) C(38) C(39) C(47) 73.1(9)
N(6) C(39) C(47) C(48) -62.4(10)
N(6) C(39) C(47) C(52) 114.2(8)
C(38) C(39) C(47) C(48) 56.2(10)
C(38) C(39) C(47) C(52) -127.2(8)
C(38) C(41) C(42) C(43) -175.6(8)
C(38) C(41) C(46) C(45) 175.8(8)
C(42) C(41) C(46) C(45) -0.4(11)
C(46) C(41) C(42) C(43) 0.5(11)
C(41) C(42) C(43) C(44) -0.9(16)
C(42) C(43) C(44) C(45) 1.3(17)
C(43) C(44) C(45) C(46) -1.3(16)
C(44) C(45) C(46) C(41) 0.8(15)
C(39) C(47) C(48) C(49) 179.9(6)
C(39) C(47) C(52) C(51) -176.4(8)
C(48) C(47) C(52) C(51) 0.3(10)
C(52) C(47) C(48) C(49) 3.2(13)
C(47) C(48) C(49) C(50) -4.6(15)
C(48) C(49) C(50) C(51) 2.3(15)
C(49) C(50) C(51) C(52) 1.3(16)
C(50) C(51) C(52) C(47) -2.6(15)
Ir(3) C(57) C(58) C(61) -131.2(13)
Ir(3) C(57) C(58) C(85) 62.6(7)
Ir(3) C(57) C(60) C(59) -63.1(6)
Ir(3) C(57) C(60) C(64) 122.4(11)
Ir(3) C(57) C(65) C(66) -11.1(13)
C(58) C(57) C(60) Ir(3) 58.6(8)
C(58) C(57) C(60) C(59) -4.5(12)
C(58) C(57) C(60) C(64) -179.0(10)
C(60) C(57) C(58) Ir(3) -57.8(8)
C(60) C(57) C(58) C(61) 171.0(12)
C(60) C(57) C(58) C(85) 4.8(12)
C(58) C(57) C(65) C(66) -101.7(12)
C(65) C(57) C(58) Ir(3) 122.4(10)
C(65) C(57) C(58) C(61) -8.8(19)
C(65) C(57) C(58) C(85) -175.0(10)
C(60) C(57) C(65) C(66) 78.5(13)
C(65) C(57) C(60) Ir(3) -121.6(10)
C(65) C(57) C(60) C(59) 175.3(10)
C(65) C(57) C(60) C(64) 0.8(16)
Ir(3) C(58) C(85) C(59) 59.7(6)
Ir(3) C(58) C(85) C(62) -121.3(10)
C(57) C(58) C(85) Ir(3) -62.9(7)
C(57) C(58) C(85) C(59) -3.1(11)
C(57) C(58) C(85) C(62) 175.8(10)
C(61) C(58) C(85) Ir(3) 129.9(12)
C(61) C(58) C(85) C(59) -170.3(11)
C(61) C(58) C(85) C(62) 8.6(18)
Ir(3) C(59) C(60) C(57) 63.9(6)
Ir(3) C(59) C(60) C(64) -121.2(10)
Ir(3) C(59) C(85) C(58) -60.4(7)
Ir(3) C(59) C(85) C(62) 120.7(11)
C(63) C(59) C(60) Ir(3) 125.3(10)
C(63) C(59) C(60) C(57) -170.8(9)
C(63) C(59) C(60) C(64) 4.1(16)
C(60) C(59) C(85) Ir(3) 61.1(6)
C(60) C(59) C(85) C(58) 0.7(11)
C(60) C(59) C(85) C(62) -178.3(10)
C(85) C(59) C(60) Ir(3) -61.7(6)
C(85) C(59) C(60) C(57) 2.2(10)
C(85) C(59) C(60) C(64) 177.1(9)
C(63) C(59) C(85) Ir(3) -125.7(9)
C(63) C(59) C(85) C(58) 173.9(9)
C(63) C(59) C(85) C(62) -5.1(16)
C(57) C(65) C(66) C(67) 51.8(14)
C(65) C(66) C(67) N(7) -85.6(12)
N(8) C(69) C(70) N(9) -46.6(8)
N(8) C(69) C(70) C(78) -170.4(7)
N(8) C(69) C(72) C(73) 140.7(7)
N(8) C(69) C(72) C(77) -39.7(10)
C(70) C(69) C(72) C(73) -97.6(9)
C(70) C(69) C(72) C(77) 81.9(10)
C(72) C(69) C(70) N(9) -171.4(7)
C(72) C(69) C(70) C(78) 64.7(9)
N(9) C(70) C(78) C(79) 120.3(9)
N(9) C(70) C(78) C(83) -60.4(11)
C(69) C(70) C(78) C(79) -120.3(9)
C(69) C(70) C(78) C(83) 58.9(11)
C(69) C(72) C(73) C(74) -179.2(7)
C(69) C(72) C(77) C(76) 178.7(8)
C(73) C(72) C(77) C(76) -1.8(13)
C(77) C(72) C(73) C(74) 1.3(12)
C(72) C(73) C(74) C(75) 0.1(11)
C(73) C(74) C(75) C(76) -1.0(14)
C(74) C(75) C(76) C(77) 0.5(12)
C(75) C(76) C(77) C(72) 0.9(14)
C(70) C(78) C(79) C(80) 179.6(7)
C(70) C(78) C(83) C(82) -178.4(8)
C(79) C(78) C(83) C(82) 0.8(14)
C(83) C(78) C(79) C(80) 0.3(11)
C(78) C(79) C(80) C(81) -0.4(16)
C(79) C(80) C(81) C(82) -0.7(13)
C(80) C(81) C(82) C(83) 1.9(17)
C(81) C(82) C(83) C(78) -2.0(16)
